data_1572311
loop_
_publ_author_name
'Zhao, Hui-Fang'
'Liu, Fang-Fang'
'Ding, Qing-Rong'
'Wang, Di'
'Zhang, Jian'
'Zhang, Lei'

_publ_section_title
;
 Modulated assembly and structural diversity of heterometallic Sn--Ti oxo
 clusters from inorganic tin precursors
;
_journal_issue 35
_journal_name_full Nanoscale
_journal_page_first 16451
_journal_page_last 16457
_journal_paper_doi 10.1039/D4NR02644F
_journal_volume 16
_journal_year 2024
_chemical_formula_moiety '2(C32 H63 Cl9 O23 Sn3 Ti5), 2(C4 H8 O2)'
_chemical_formula_sum 'C72 H142 Cl18 O50 Sn6 Ti10'
_chemical_formula_weight 3637.09
_space_group_crystal_system triclinic
_space_group_IT_number 2
_space_group_name_Hall '-P 1'
_space_group_name_H-M_alt 'P -1'
_atom_sites_solution_hydrogens mixed
_atom_sites_solution_primary dual
_audit_creation_date 2023-05-08
_audit_creation_method
;
Olex2 1.5
(compiled 2022.04.07 svn.rca3783a0 for OlexSys, GUI svn.r6498)
;
_audit_update_record
;
2024-06-25 deposited with the CCDC.	2024-08-09 downloaded from the CCDC.
;
_cell_angle_alpha 111.5130(10)
_cell_angle_beta 96.0020(10)
_cell_angle_gamma 96.3570(10)
_cell_formula_units_Z 2
_cell_length_a 12.9762(2)
_cell_length_b 22.6922(3)
_cell_length_c 26.2336(3)
_cell_measurement_reflns_used 64995
_cell_measurement_temperature 100.0(3)
_cell_measurement_theta_max 60.3770
_cell_measurement_theta_min 1.9640
_cell_volume 7053.79(18)
_computing_cell_refinement 'CrysAlisPro 1.171.41.115a (Rigaku OD, 2021)'
_computing_data_collection 'CrysAlisPro 1.171.41.115a (Rigaku OD, 2021)'
_computing_data_reduction 'CrysAlisPro 1.171.41.115a (Rigaku OD, 2021)'
_computing_molecular_graphics 'Olex2 1.5 (Dolomanov et al., 2009)'
_computing_publication_material 'Olex2 1.5 (Dolomanov et al., 2009)'
_computing_structure_refinement 'SHELXL 2017/1 (Sheldrick, 2015)'
_computing_structure_solution 'SHELXT 2014/5 (Sheldrick, 2014)'
_diffrn_ambient_environment N~2~
_diffrn_ambient_temperature 100.0(3)
_diffrn_detector 'Hybrid Pixel Array Detector'
_diffrn_detector_area_resol_mean 10.0000
_diffrn_detector_type HyPix
_diffrn_measured_fraction_theta_full 0.999
_diffrn_measured_fraction_theta_max 0.976
_diffrn_measurement_details
;
List of Runs (angles in degrees, time in seconds):

  # Type    Start    End  Width  t~exp~   \w     \q     \k     \f   Frames
#--------------------------------------------------------------------------
  1  \w     49.00 112.00   0.50    0.11    --   76.57  77.00 -60.00  126
  2  \w     84.00 110.00   0.50    0.11    --   76.57 153.00 121.00   52
  3  \w     92.00 137.00   0.50    0.11    --   76.57 121.00 -37.00   90
  4  \w     79.00 150.00   0.50    0.11    --   76.57 125.00-180.00  142
  5  \w     54.00 151.00   0.50    0.11    --   76.57  57.00 -60.00  194
  6  \w      1.00  62.00   0.50    0.11    --   76.57 -38.00 -30.00  122
  7  \w     52.00 107.00   0.50    0.11    --   76.57-121.00-120.00  110
  8  \w     78.00 108.00   0.50    0.11    --   76.57-153.00  80.00   60
  9  \w     20.00 110.00   0.50    0.11    --   76.57-125.00 120.00  180
 10  \w    -17.00  75.00   0.50    0.05    --   -0.78  38.00  60.00  184
 11  \w    -96.00 -65.00   0.50    0.11    --  -78.14  57.00 -30.00   62
 12  \w    -71.00  -1.00   0.50    0.11    --  -78.14  38.00 -60.00  140
 13  \w    -39.00 -13.00   0.50    0.11    --  -78.14  57.00 -30.00   52
 14  \w    -79.00  -9.00   0.50    0.11    --  -78.14  57.00 150.00  140
 15  \w    -92.00 -21.00   0.50    0.11    --  -78.14  77.00 150.00  142
 16  \w   -131.00 -88.00   0.50    0.11    --  -78.14 153.00 121.00   86
 17  \w    -73.00   6.00   0.50    0.05    --   -0.78 -57.00 -90.00  158
 18  \w   -108.00 -18.00   0.50    0.11    --  -78.14 121.00 -37.00  180
 19  \w    -18.00  21.00   0.50    0.05    --   -0.78 -57.00  90.00   78
 20  \w    -70.00 -44.00   0.50    0.05    --   -0.78 -57.00  90.00   52
 21  \w   -151.00-126.00   0.50    0.11    --  -78.14 -77.00 -30.00   50
 22  \w   -140.00-115.00   0.50    0.11    --  -78.14 -77.00 -60.00   50
 23  \w   -152.00 -55.00   0.50    0.11    --  -78.14 -57.00-180.00  194
 24  \w    -96.00 -49.00   0.50    0.11    --  -78.14 -77.00 -60.00   94
 25  \w   -131.00-104.00   0.50    0.11    --  -78.14 -57.00 120.00   54
 26  \w   -151.00 -88.00   0.50    0.11    --  -78.14 -99.00  90.00  126
 27  \w   -106.00 -74.00   0.50    0.11    --  -78.14-153.00  80.00   64
 28  \w   -141.00-116.00   0.50    0.11    --  -78.14-121.00-120.00   50
;
_diffrn_measurement_device 'four-circle diffractometer'
_diffrn_measurement_device_type 'ROD, Synergy Custom system, HyPix'
_diffrn_measurement_method '\w scans'
_diffrn_orient_matrix_type 'CrysAlisPro convention (1999,Acta A55,543-557)'
_diffrn_orient_matrix_UB_11 -0.0421341000
_diffrn_orient_matrix_UB_12 -0.0504263000
_diffrn_orient_matrix_UB_13 0.0101213000
_diffrn_orient_matrix_UB_21 -0.0348175000
_diffrn_orient_matrix_UB_22 -0.0318972000
_diffrn_orient_matrix_UB_23 -0.0542909000
_diffrn_orient_matrix_UB_31 0.0898235000
_diffrn_orient_matrix_UB_32 -0.0238958000
_diffrn_orient_matrix_UB_33 -0.0060859000
_diffrn_radiation_monochromator mirror
_diffrn_radiation_probe x-ray
_diffrn_radiation_type 'Ga K\a'
_diffrn_radiation_wavelength 1.3405
_diffrn_reflns_av_R_equivalents 0.0480
_diffrn_reflns_av_unetI/netI 0.0460
_diffrn_reflns_Laue_measured_fraction_full 0.999
_diffrn_reflns_Laue_measured_fraction_max 0.976
_diffrn_reflns_limit_h_max 16
_diffrn_reflns_limit_h_min -15
_diffrn_reflns_limit_k_max 27
_diffrn_reflns_limit_k_min -29
_diffrn_reflns_limit_l_max 33
_diffrn_reflns_limit_l_min -33
_diffrn_reflns_number 101285
_diffrn_reflns_point_group_measured_fraction_full 0.999
_diffrn_reflns_point_group_measured_fraction_max 0.976
_diffrn_reflns_theta_full 53.543
_diffrn_reflns_theta_max 60.427
_diffrn_reflns_theta_min 1.843
_diffrn_source 'micro-focus metaljet'
_exptl_absorpt_coefficient_mu 11.260
_exptl_absorpt_correction_T_max 1.00000
_exptl_absorpt_correction_T_min 0.26942
_exptl_absorpt_correction_type multi-scan
_exptl_absorpt_process_details
;
CrysAlisPro 1.171.41.115a (Rigaku Oxford Diffraction, 2021)
Empirical absorption correction using spherical harmonics,
implemented in SCALE3 ABSPACK scaling algorithm.
;
_exptl_crystal_colour 'clear light colourless'
_exptl_crystal_colour_lustre clear
_exptl_crystal_colour_modifier light
_exptl_crystal_colour_primary colourless
_exptl_crystal_density_diffrn 1.712
_exptl_crystal_description block
_exptl_crystal_F_000 3600
_exptl_crystal_size_max 0.001
_exptl_crystal_size_mid 0.001
_exptl_crystal_size_min 0.001
_refine_diff_density_max 3.483
_refine_diff_density_min -2.271
_refine_diff_density_rms 0.123
_refine_ls_extinction_method none
_refine_ls_goodness_of_fit_ref 1.047
_refine_ls_hydrogen_treatment constr
_refine_ls_matrix_type full
_refine_ls_number_parameters 1417
_refine_ls_number_reflns 31498
_refine_ls_number_restraints 0
_refine_ls_restrained_S_all 1.047
_refine_ls_R_factor_all 0.0513
_refine_ls_R_factor_gt 0.0435
_refine_ls_shift/su_max 0.002
_refine_ls_shift/su_mean 0.000
_refine_ls_structure_factor_coef Fsqd
_refine_ls_weighting_details 'w=1/[\s^2^(Fo^2^)+(0.0437P)^2^+21.4931P] where P=(Fo^2^+2Fc^2^)/3'
_refine_ls_weighting_scheme calc
_refine_ls_wR_factor_gt 0.1061
_refine_ls_wR_factor_ref 0.1107
_reflns_Friedel_coverage 0.000
_reflns_number_gt 26925
_reflns_number_total 31498
_reflns_threshold_expression 'I > 2\s(I)'
_cod_data_source_file d4nr02644f2.cif
_cod_data_source_block TOC-51
_cod_depositor_comments 'Adding full bibliography for 1572311--1572318.cif.'
_cod_original_cell_volume 7053.79(17)
_cod_database_code 1572311
_shelx_shelxl_version_number 2017/1
_chemical_oxdiff_formula 'Ti Sn C O'
_shelx_space_group_comment
;
The symmetry employed for this shelxl refinement is uniquely defined
by the following loop, which should always be used as a source of
symmetry information in preference to the above space-group names.
They are only intended as comments.
;
_shelx_estimated_absorpt_t_max 0.989
_shelx_estimated_absorpt_t_min 0.989
_olex2_refinement_description
;
1. Fixed Uiso
 At 1.2 times of:
  All C(H,H) groups, H41 of O41, H50 of O50, H43 of O43, H40 of O40
 At 1.5 times of:
  All C(H,H,H) groups, H23 of O23, H47 of O47, All O(H,H) groups
2.a Riding coordinates:
 O47(H47), O23(H23)
2.b Secondary CH2 refined with riding coordinates:
 C5(H5A,H5B), C10(H10A,H10B), C13(H13A,H13B), C14(H14A,H14B), C16(H16A,H16B),
 C18(H18A,H18B), C23(H23A,H23B), C24(H24A,H24B), C26(H26A,H26B), C30(H30A,H30B),
  C36(H36A,H36B), C40(H40A,H40B), C48(H48A,H48B), C52(H52A,H52B), C54(H54A,
 H54B), C58(H58A,H58B), C60(H60A,H60B), C62(H62A,H62B), C68(H68A,H68B),
 C70(H70A,H70B), C3(H3A,H3B), C9(H9A,H9B), C12(H12A,H12B), C15(H15A,H15B),
 C21(H21A,H21B), C25(H25A,H25B), C27(H27C,H27D), C32(H32A,H32B), C34(H34A,H34B),
  C37(H37A,H37B), C41(H41A,H41B), C42(H42A,H42B), C44(H44A,H44B), C45(H45A,
 H45B), C46(H46A,H46B), C47(H47A,H47B), C49(H49A,H49B), C50(H50A,H50B),
 C64(H64A,H64B), C72(H72A,H72B), C33(H33A,H33B), C35(H35A,H35B), C69(H69A,H69B),
  C71(H71A,H71B), C29(H29A,H29B), C61(H61A,H61B), C63(H63A,H63B), C65(H65A,H65B)
2.c Aromatic/amide H refined with riding coordinates:
 O40(H40), O43(H43), O41(H41), O50(H50)
2.d X=CH2 refined with riding coordinates:
 O27(H27A,H27B), O39(H39A,H39B)
2.e Idealised Me refined as rotating group:
 C2(H2A,H2B,H2C), C19(H19A,H19B,H19C), C51(H51A,H51B,H51C), C53(H53A,H53B,
 H53C), C55(H55A,H55B,H55C), C66(H66A,H66B,H66C), C7(H7A,H7B,H7C), C17(H17A,
 H17B,H17C), C31(H31A,H31B,H31C), C57(H57A,H57B,H57C), C59(H59A,H59B,H59C),
 C67(H67A,H67B,H67C)
;
_smtbx_masks_void_probe_radius 1.2
_smtbx_masks_void_truncation_radius 1.2
_olex2_submission_special_instructions 'No special instructions were received'
_oxdiff_exptl_absorpt_empirical_details
;
Empirical correction (ABSPACK) includes:
- Absorption correction using spherical harmonics
- Frame scaling
;
_oxdiff_exptl_absorpt_empirical_full_max 2.243
_oxdiff_exptl_absorpt_empirical_full_min 0.601

loop_
_space_group_symop_operation_xyz
'x, y, z'
'-x, -y, -z'

loop_
_atom_site_label
_atom_site_type_symbol
_atom_site_fract_x
_atom_site_fract_y
_atom_site_fract_z
_atom_site_U_iso_or_equiv
_atom_site_adp_type
_atom_site_occupancy
_atom_site_site_symmetry_order
_atom_site_calc_flag
_atom_site_refinement_flags_posn
_atom_site_refinement_flags_adp
_atom_site_refinement_flags_occupancy
_atom_site_disorder_assembly
_atom_site_disorder_group
Sn1 Sn 0.58470(2) 0.19383(2) 0.75175(2) 0.02303(6) Uani 1 1 d . . . . .
Sn3 Sn 0.44438(3) 0.41767(2) 0.83597(2) 0.03201(8) Uani 1 1 d . . . . .
Sn4 Sn 0.08775(2) 0.21872(2) 0.57683(2) 0.02173(6) Uani 1 1 d . . . . .
Ti1 Ti 0.37999(5) -0.01355(3) 0.49916(3) 0.01584(13) Uani 1 1 d . . . . .
Ti4 Ti 0.52262(5) 0.11347(3) 0.59585(3) 0.01625(13) Uani 1 1 d . . . . .
Ti5 Ti 0.39531(6) 0.27434(3) 0.73466(3) 0.02058(14) Uani 1 1 d . . . . .
Ti6 Ti 0.41719(5) 0.11910(3) 0.48682(3) 0.01651(13) Uani 1 1 d . . . . .
Ti8 Ti 0.34627(5) 0.22588(3) 0.58572(3) 0.01558(13) Uani 1 1 d . . . . .
Cl1 Cl 0.56946(10) 0.09197(5) 0.75719(4) 0.0322(2) Uani 1 1 d . . . . .
Cl4 Cl 0.04206(8) 0.16059(5) 0.47857(4) 0.0330(2) Uani 1 1 d . . . . .
Cl5 Cl 0.26511(12) 0.42620(7) 0.83939(5) 0.0453(3) Uani 1 1 d . . . . .
Cl6 Cl -0.01041(9) 0.29984(5) 0.57595(4) 0.0319(2) Uani 1 1 d . . . . .
Cl8 Cl 0.76395(9) 0.20844(5) 0.74188(4) 0.0334(2) Uani 1 1 d . . . . .
Cl10 Cl 0.62183(10) 0.25202(5) 0.85016(4) 0.0344(2) Uani 1 1 d . . . . .
Cl11 Cl -0.03510(11) 0.15024(6) 0.59846(7) 0.0512(3) Uani 1 1 d . . . . .
Cl13 Cl 0.49874(14) 0.44731(6) 0.93123(4) 0.0521(4) Uani 1 1 d . . . . .
Cl14 Cl 0.49051(11) 0.51906(5) 0.83096(5) 0.0400(3) Uani 1 1 d . . . . .
O1 O 0.5003(2) -0.05885(12) 0.49318(10) 0.0163(5) Uani 1 1 d . . . . .
O4 O 0.3673(2) -0.05632(12) 0.41742(10) 0.0181(5) Uani 1 1 d . . . . .
O6 O 0.3303(2) 0.18379(12) 0.49830(10) 0.0176(5) Uani 1 1 d . . . . .
O8 O 0.4154(2) 0.03606(12) 0.58125(10) 0.0177(5) Uani 1 1 d . . . . .
O12 O 0.3019(2) 0.04872(12) 0.48377(10) 0.0176(5) Uani 1 1 d . . . . .
O14 O 0.2265(2) 0.26913(12) 0.56880(10) 0.0176(5) Uani 1 1 d . . . . .
O15 O 0.3766(2) 0.25422(13) 0.66156(10) 0.0210(6) Uani 1 1 d . . . . .
O16 O 0.4195(2) 0.15404(12) 0.57045(10) 0.0174(5) Uani 1 1 d . . . . .
O18 O 0.6296(2) 0.17668(13) 0.58108(11) 0.0208(5) Uani 1 1 d . . . . .
O20 O 0.4341(2) 0.28929(13) 0.57844(10) 0.0199(5) Uani 1 1 d . . . . .
O22 O 0.2830(2) -0.06405(13) 0.51345(11) 0.0202(5) Uani 1 1 d . . . . .
O26 O 0.5532(2) 0.27545(13) 0.73882(11) 0.0233(6) Uani 1 1 d . . . . .
O27 O 0.1280(2) 0.27521(14) 0.66372(12) 0.0257(6) Uani 1 1 d . . . . .
H27A H 0.185181 0.267630 0.684943 0.039 Uiso 1 1 calc R U . . .
H27B H 0.088683 0.307894 0.681095 0.039 Uiso 1 1 calc R U . . .
O28 O 0.5407(2) 0.14719(12) 0.66635(10) 0.0209(6) Uani 1 1 d . . . . .
O32 O 0.4277(2) 0.36835(13) 0.74981(11) 0.0221(6) Uani 1 1 d . . . . .
O34 O 0.5547(2) 0.17520(13) 0.49998(11) 0.0210(6) Uani 1 1 d . . . . .
O37 O 0.4130(3) 0.32152(14) 0.81941(11) 0.0270(6) Uani 1 1 d . . . . .
O38 O 0.3941(2) 0.08503(13) 0.41369(10) 0.0202(5) Uani 1 1 d . . . . .
O40 O 0.2087(2) 0.17147(13) 0.58539(11) 0.0222(6) Uani 1 1 d . . . . .
H40 H 0.202509 0.130957 0.588691 0.027 Uiso 1 1 calc R U . . .
O42 O 0.4226(2) 0.19881(13) 0.75260(11) 0.0238(6) Uani 1 1 d . . . . .
O43 O 0.6070(3) 0.40146(16) 0.82593(13) 0.0407(8) Uani 1 1 d . . . . .
H43 H 0.643353 0.386059 0.850631 0.049 Uiso 1 1 calc R U . . .
O47 O 0.2272(4) 0.09785(19) 0.64910(16) 0.0659(14) Uani 1 1 d . . . . .
H47 H 0.229862 0.138002 0.670990 0.099 Uiso 1 1 d R U . . .
O48 O 0.2543(2) 0.25260(14) 0.73710(11) 0.0269(6) Uani 1 1 d . . . . .
C1 C 0.6070(3) 0.37524(19) 0.72485(18) 0.0262(9) Uani 1 1 d . . . . .
C2 C 0.3106(6) 0.1987(3) 0.9063(2) 0.0559(16) Uani 1 1 d . . . . .
H2A H 0.365694 0.173669 0.892138 0.084 Uiso 1 1 calc R U . . .
H2B H 0.268239 0.177320 0.925256 0.084 Uiso 1 1 calc R U . . .
H2C H 0.342899 0.241784 0.932385 0.084 Uiso 1 1 calc R U . . .
C4 C 0.2661(3) -0.01306(19) 0.61106(16) 0.0218(8) Uani 1 1 d . . . . .
C5 C 0.6621(4) 0.4127(2) 0.7844(2) 0.0390(11) Uani 1 1 d . . . . .
H5A H 0.732937 0.400977 0.788126 0.047 Uiso 1 1 calc R U . . .
H5B H 0.670989 0.459065 0.791613 0.047 Uiso 1 1 calc R U . . .
C6 C 0.6283(3) 0.19489(18) 0.54127(16) 0.0221(8) Uani 1 1 d . . . . .
C8 C 0.3197(3) 0.29204(18) 0.49952(15) 0.0201(8) Uani 1 1 d . . . . .
C10 C 0.4284(3) 0.31230(18) 0.53458(16) 0.0224(8) Uani 1 1 d . . . . .
H10A H 0.481054 0.295453 0.510635 0.027 Uiso 1 1 calc R U . . .
H10B H 0.445540 0.359724 0.550485 0.027 Uiso 1 1 calc R U . . .
C13 C 0.2417(5) 0.2035(3) 0.8587(2) 0.0433(13) Uani 1 1 d . . . . .
H13A H 0.190535 0.231996 0.874110 0.052 Uiso 1 1 calc R U . . .
H13B H 0.201260 0.160407 0.836068 0.052 Uiso 1 1 calc R U . . .
C14 C 0.2123(3) 0.03173(19) 0.44067(15) 0.0209(8) Uani 1 1 d . . . . .
H14A H 0.183012 0.070983 0.443088 0.025 Uiso 1 1 calc R U . . .
H14B H 0.157420 0.002239 0.446880 0.025 Uiso 1 1 calc R U . . .
C16 C 0.4949(3) 0.38914(19) 0.71693(16) 0.0230(8) Uani 1 1 d . . . . .
H16A H 0.497485 0.435867 0.727034 0.028 Uiso 1 1 calc R U . . .
H16B H 0.464059 0.367261 0.677259 0.028 Uiso 1 1 calc R U . . .
C18 C 0.3012(3) 0.21939(18) 0.46488(15) 0.0197(8) Uani 1 1 d . . . . .
H18A H 0.226120 0.205002 0.448410 0.024 Uiso 1 1 calc R U . . .
H18B H 0.342981 0.210518 0.434172 0.024 Uiso 1 1 calc R U . . .
C19 C 0.1447(4) -0.0442(3) 0.28015(19) 0.0425(13) Uani 1 1 d . . . . .
H19A H 0.074928 -0.053577 0.257919 0.064 Uiso 1 1 calc R U . . .
H19B H 0.175177 -0.083754 0.271245 0.064 Uiso 1 1 calc R U . . .
H19C H 0.190070 -0.012561 0.271782 0.064 Uiso 1 1 calc R U . . .
C22 C 0.2396(3) -0.00056(19) 0.38224(16) 0.0222(8) Uani 1 1 d . . . . .
C23 C 0.3834(4) 0.0121(2) 0.62222(18) 0.0314(10) Uani 1 1 d . . . . .
H23A H 0.401458 0.047073 0.659440 0.038 Uiso 1 1 calc R U . . .
H23B H 0.422768 -0.022820 0.622276 0.038 Uiso 1 1 calc R U . . .
C24 C 0.2351(3) 0.30877(18) 0.53709(16) 0.0214(8) Uani 1 1 d . . . . .
H24A H 0.252917 0.354387 0.562667 0.026 Uiso 1 1 calc R U . . .
H24B H 0.166606 0.303054 0.513949 0.026 Uiso 1 1 calc R U . . .
C26 C 0.6098(4) 0.30341(19) 0.70666(18) 0.0264(9) Uani 1 1 d . . . . .
H26A H 0.578801 0.281495 0.667003 0.032 Uiso 1 1 calc R U . . .
H26B H 0.683730 0.296495 0.710562 0.032 Uiso 1 1 calc R U . . .
C30 C 0.2784(3) -0.06334(18) 0.37623(16) 0.0215(8) Uani 1 1 d . . . . .
H30A H 0.220054 -0.093591 0.378860 0.026 Uiso 1 1 calc R U . . .
H30B H 0.298298 -0.082424 0.338891 0.026 Uiso 1 1 calc R U . . .
C36 C 0.3105(4) 0.3255(2) 0.45791(17) 0.0273(9) Uani 1 1 d . . . . .
H36A H 0.372893 0.320765 0.438888 0.033 Uiso 1 1 calc R U . . .
H36B H 0.248090 0.302671 0.429406 0.033 Uiso 1 1 calc R U . . .
C39 C 0.2977(4) 0.2288(2) 0.81994(17) 0.0295(10) Uani 1 1 d . . . . .
C40 C 0.1351(4) -0.0174(2) 0.34167(17) 0.0302(10) Uani 1 1 d . . . . .
H40A H 0.086861 -0.049220 0.349116 0.036 Uiso 1 1 calc R U . . .
H40B H 0.102423 0.021834 0.349740 0.036 Uiso 1 1 calc R U . . .
C48 C 0.3605(4) 0.1778(2) 0.78731(17) 0.0295(9) Uani 1 1 d . . . . .
H48A H 0.407600 0.167220 0.813788 0.035 Uiso 1 1 calc R U . . .
H48B H 0.311242 0.138256 0.763762 0.035 Uiso 1 1 calc R U . . .
C51 C 0.3016(5) 0.3964(2) 0.4824(2) 0.0417(12) Uani 1 1 d . . . . .
H51A H 0.309472 0.414915 0.454375 0.063 Uiso 1 1 calc R U . . .
H51B H 0.356816 0.418730 0.514537 0.063 Uiso 1 1 calc R U . . .
H51C H 0.232678 0.401325 0.494132 0.063 Uiso 1 1 calc R U . . .
C52 C 0.2420(4) -0.0288(2) 0.66142(18) 0.0296(9) Uani 1 1 d . . . . .
H52A H 0.284418 -0.061475 0.664202 0.036 Uiso 1 1 calc R U . . .
H52B H 0.265274 0.010440 0.695381 0.036 Uiso 1 1 calc R U . . .
C53 C 0.1287(4) -0.0531(3) 0.6604(2) 0.0413(12) Uani 1 1 d . . . . .
H53A H 0.103041 -0.090465 0.625895 0.062 Uiso 1 1 calc R U . . .
H53B H 0.086738 -0.019186 0.662445 0.062 Uiso 1 1 calc R U . . .
H53C H 0.122615 -0.065477 0.692164 0.062 Uiso 1 1 calc R U . . .
C54 C 0.6650(4) 0.3985(2) 0.6854(2) 0.0370(11) Uani 1 1 d . . . . .
H54A H 0.630768 0.372486 0.646813 0.044 Uiso 1 1 calc R U . . .
H54B H 0.655757 0.443538 0.693141 0.044 Uiso 1 1 calc R U . . .
C55 C 0.7816(4) 0.3952(3) 0.6891(3) 0.0483(13) Uani 1 1 d . . . . .
H55A H 0.810478 0.410217 0.662095 0.072 Uiso 1 1 calc R U . . .
H55B H 0.792259 0.350755 0.680885 0.072 Uiso 1 1 calc R U . . .
H55C H 0.817433 0.422483 0.726538 0.072 Uiso 1 1 calc R U . . .
C58 C 0.3681(4) 0.2924(2) 0.85418(17) 0.0335(11) Uani 1 1 d . . . . .
H58A H 0.326734 0.321960 0.878388 0.040 Uiso 1 1 calc R U . . .
H58B H 0.425258 0.285212 0.878269 0.040 Uiso 1 1 calc R U . . .
C60 C 0.2020(4) 0.0364(2) 0.6030(2) 0.0372(12) Uani 1 1 d . . . . .
H60A H 0.215229 0.042318 0.568598 0.045 Uiso 1 1 calc R U . . .
H60B H 0.126307 0.019868 0.598536 0.045 Uiso 1 1 calc R U . . .
C62 C 0.2115(4) 0.2383(2) 0.77969(18) 0.0340(10) Uani 1 1 d . . . . .
H62A H 0.158683 0.198799 0.762796 0.041 Uiso 1 1 calc R U . . .
H62B H 0.175633 0.273847 0.800629 0.041 Uiso 1 1 calc R U . . .
C66 C 0.7177(4) 0.2432(3) 0.5424(2) 0.0384(11) Uani 1 1 d . . . . .
H66A H 0.732282 0.278488 0.578938 0.058 Uiso 1 1 calc R U . . .
H66B H 0.699169 0.260134 0.513823 0.058 Uiso 1 1 calc R U . . .
H66C H 0.780226 0.222792 0.535192 0.058 Uiso 1 1 calc R U . . .
C68 C 0.3169(4) 0.0449(2) 0.36797(16) 0.0262(9) Uani 1 1 d . . . . .
H68A H 0.352525 0.019205 0.337745 0.031 Uiso 1 1 calc R U . . .
H68B H 0.277187 0.072231 0.354049 0.031 Uiso 1 1 calc R U . . .
C70 C 0.2413(4) -0.0738(2) 0.55830(17) 0.0271(9) Uani 1 1 d . . . . .
H70A H 0.271251 -0.108851 0.565323 0.032 Uiso 1 1 calc R U . . .
H70B H 0.164274 -0.086931 0.548120 0.032 Uiso 1 1 calc R U . . .
Sn2 Sn 0.09103(2) 0.70332(2) 0.85952(2) 0.03179(7) Uani 1 1 d . . . . .
Sn5 Sn 0.53022(3) 0.84312(2) 0.74629(2) 0.03317(8) Uani 1 1 d . . . . .
Sn6 Sn 0.40972(2) 0.59061(2) 0.62671(2) 0.02896(7) Uani 1 1 d . . . . .
Ti2 Ti 0.34967(6) 0.74446(3) 0.87840(3) 0.01943(14) Uani 1 1 d . . . . .
Ti3 Ti 0.50563(6) 0.89820(3) 0.89769(3) 0.01874(14) Uani 1 1 d . . . . .
Ti7 Ti 0.44058(6) 0.85877(3) 0.99214(3) 0.02007(14) Uani 1 1 d . . . . .
Ti9 Ti 0.36756(6) 0.71449(3) 0.73506(3) 0.02272(15) Uani 1 1 d . . . . .
Ti10 Ti 0.37876(6) 0.98733(3) 0.99043(3) 0.01839(13) Uani 1 1 d . . . . .
Cl2 Cl 0.06438(12) 0.75140(7) 0.95359(7) 0.0656(5) Uani 1 1 d . . . . .
Cl3 Cl 0.42946(12) 0.58371(6) 0.53702(5) 0.0478(3) Uani 1 1 d . . . . .
Cl7 Cl 0.71406(11) 0.87238(6) 0.77458(6) 0.0521(4) Uani 1 1 d . . . . .
Cl9 Cl 0.48781(10) 0.50175(5) 0.62706(5) 0.0437(3) Uani 1 1 d . . . . .
Cl12 Cl 0.23412(9) 0.53889(5) 0.60711(4) 0.0344(2) Uani 1 1 d . . . . .
Cl15 Cl 0.55215(14) 0.79422(6) 0.65050(5) 0.0565(4) Uani 1 1 d . . . . .
Cl16 Cl -0.00877(10) 0.60493(5) 0.84832(5) 0.0377(3) Uani 1 1 d . . . . .
Cl17 Cl -0.04205(12) 0.75001(8) 0.82640(10) 0.0728(5) Uani 1 1 d . . . . .
Cl18 Cl 0.48897(13) 0.93898(5) 0.73983(5) 0.0496(4) Uani 1 1 d . . . . .
O2 O 0.2354(2) 0.67690(13) 0.87916(11) 0.0252(6) Uani 1 1 d . . . . .
O5 O 0.2703(2) 1.02089(14) 0.97264(11) 0.0256(6) Uani 1 1 d . . . . .
O7 O 0.3160(2) 0.90607(13) 0.99263(11) 0.0216(6) Uani 1 1 d . . . . .
O9 O 0.5802(2) 0.83068(13) 0.98596(12) 0.0257(6) Uani 1 1 d . . . . .
O10 O 0.4938(2) 1.05942(12) 1.01251(10) 0.0183(5) Uani 1 1 d . . . . .
O13 O 0.4438(2) 0.69693(13) 0.89211(11) 0.0255(6) Uani 1 1 d . . . . .
O17 O 0.5232(3) 0.75211(14) 0.74933(12) 0.0287(7) Uani 1 1 d . . . . .
O19 O 0.3651(3) 0.67900(14) 0.64976(11) 0.0300(7) Uani 1 1 d . . . . .
O21 O 0.2220(3) 0.70284(14) 0.71961(11) 0.0285(6) Uani 1 1 d . . . . .
O23 O 0.1847(3) 0.86109(16) 0.82085(13) 0.0403(8) Uani 1 1 d . . . . .
H23 H 0.182618 0.870767 0.792795 0.060 Uiso 1 1 d R U . . .
O24 O 0.3922(2) 0.95227(13) 0.90947(10) 0.0204(5) Uani 1 1 d . . . . .
O25 O 0.3685(2) 0.72461(13) 0.80575(11) 0.0227(6) Uani 1 1 d . . . . .
O29 O 0.4147(2) 0.62875(13) 0.71388(11) 0.0237(6) Uani 1 1 d . . . . .
O30 O 0.3886(2) 1.02068(12) 1.07269(10) 0.0212(6) Uani 1 1 d . . . . .
O31 O 0.6288(2) 0.85496(13) 0.91559(11) 0.0247(6) Uani 1 1 d . . . . .
O33 O 0.4434(3) 0.88068(14) 1.06410(11) 0.0269(6) Uani 1 1 d . . . . .
O35 O 0.3727(3) 0.79786(14) 0.72604(11) 0.0298(7) Uani 1 1 d . . . . .
O36 O 0.4202(2) 0.83141(12) 0.90771(10) 0.0214(6) Uani 1 1 d . . . . .
O39 O 0.1105(2) 0.65418(15) 0.77480(12) 0.0298(7) Uani 1 1 d . . . . .
H39A H 0.162351 0.672261 0.759372 0.045 Uiso 1 1 calc R U . . .
H39B H 0.067266 0.614361 0.752745 0.045 Uiso 1 1 calc R U . . .
O41 O 0.5683(3) 0.65037(16) 0.65543(13) 0.0382(8) Uani 1 1 d . . . . .
H41 H 0.588566 0.679286 0.638343 0.046 Uiso 1 1 calc R U . . .
O44 O 0.5069(2) 0.87539(13) 0.82800(11) 0.0235(6) Uani 1 1 d . . . . .
O46 O 0.3529(2) 0.77758(13) 0.96653(11) 0.0234(6) Uani 1 1 d . . . . .
O50 O 0.2089(2) 0.77276(13) 0.86441(13) 0.0289(6) Uani 1 1 d . . . . .
H50 H 0.200107 0.812116 0.860790 0.035 Uiso 1 1 calc R U . . .
C3 C 0.2183(4) 1.0306(2) 0.92618(18) 0.0323(10) Uani 1 1 d . . . . .
H3A H 0.248113 1.073110 0.926996 0.039 Uiso 1 1 calc R U . . .
H3B H 0.142767 1.030507 0.928963 0.039 Uiso 1 1 calc R U . . .
C7 C 0.7301(4) 0.7925(3) 0.9491(2) 0.0424(12) Uani 1 1 d . . . . .
H7A H 0.786009 0.818043 0.980118 0.064 Uiso 1 1 calc R U . . .
H7B H 0.757302 0.783585 0.914045 0.064 Uiso 1 1 calc R U . . .
H7C H 0.705497 0.751988 0.952667 0.064 Uiso 1 1 calc R U . . .
C9 C 0.6421(4) 0.6467(2) 0.6995(2) 0.0404(12) Uani 1 1 d . . . . .
H9A H 0.707319 0.676939 0.705105 0.049 Uiso 1 1 calc R U . . .
H9B H 0.660345 0.602882 0.687007 0.049 Uiso 1 1 calc R U . . .
C11 C 0.2287(5) 0.7439(2) 0.64566(18) 0.0367(11) Uani 1 1 d . . . . .
C12 C 0.5969(4) 0.7335(2) 0.78308(18) 0.0309(10) Uani 1 1 d . . . . .
H12A H 0.575016 0.742569 0.819898 0.037 Uiso 1 1 calc R U . . .
H12B H 0.667142 0.758938 0.788672 0.037 Uiso 1 1 calc R U . . .
C15 C 0.1558(5) 0.7622(3) 0.6052(2) 0.0485(14) Uani 1 1 d . . . . .
H15A H 0.122460 0.798407 0.627302 0.058 Uiso 1 1 calc R U . . .
H15B H 0.199649 0.777721 0.582553 0.058 Uiso 1 1 calc R U . . .
C17 C 0.0697(6) 0.7087(3) 0.5662(3) 0.068(2) Uani 1 1 d . . . . .
H17A H 0.029767 0.724492 0.541401 0.102 Uiso 1 1 calc R U . . .
H17B H 0.022484 0.694863 0.587906 0.102 Uiso 1 1 calc R U . . .
H17C H 0.101348 0.672309 0.544088 0.102 Uiso 1 1 calc R U . . .
C20 C 0.6031(4) 0.6617(2) 0.75561(19) 0.0318(10) Uani 1 1 d . . . . .
C21 C 0.2017(4) 0.9250(2) 1.1257(2) 0.0372(11) Uani 1 1 d . . . . .
H21A H 0.234031 0.945311 1.165221 0.045 Uiso 1 1 calc R U . . .
H21B H 0.146477 0.949750 1.119870 0.045 Uiso 1 1 calc R U . . .
C25 C 0.2914(4) 0.8072(2) 0.68866(18) 0.0352(11) Uani 1 1 d . . . . .
H25A H 0.324144 0.832359 0.669001 0.042 Uiso 1 1 calc R U . . .
H25B H 0.242506 0.832546 0.710693 0.042 Uiso 1 1 calc R U . . .
C27 C 0.6851(4) 0.6486(2) 0.7961(2) 0.0434(12) Uani 1 1 d . . . . .
H27C H 0.749336 0.680622 0.804831 0.052 Uiso 1 1 calc R U . . .
H27D H 0.656750 0.655748 0.831096 0.052 Uiso 1 1 calc R U . . .
C28 C 0.6408(3) 0.8291(2) 0.95007(17) 0.0261(9) Uani 1 1 d . . . . .
C31 C 0.7157(5) 0.5830(3) 0.7760(3) 0.0519(15) Uani 1 1 d . . . . .
H31A H 0.755238 0.577844 0.745228 0.078 Uiso 1 1 calc R U . . .
H31B H 0.652337 0.550405 0.763321 0.078 Uiso 1 1 calc R U . . .
H31C H 0.759460 0.577821 0.806407 0.078 Uiso 1 1 calc R U . . .
C32 C 0.4979(3) 0.6206(2) 0.75111(19) 0.0283(9) Uani 1 1 d . . . . .
H32A H 0.506573 0.574826 0.737605 0.034 Uiso 1 1 calc R U . . .
H32B H 0.477338 0.632243 0.788440 0.034 Uiso 1 1 calc R U . . .
C34 C 0.3458(4) 0.9735(2) 0.86866(17) 0.0294(9) Uani 1 1 d . . . . .
H34A H 0.352664 0.943088 0.831317 0.035 Uiso 1 1 calc R U . . .
H34B H 0.384601 1.016003 0.874181 0.035 Uiso 1 1 calc R U . . .
C37 C 0.3536(5) 0.6228(2) 0.9901(2) 0.0410(12) Uani 1 1 d . . . . .
H37A H 0.363910 0.579738 0.965064 0.049 Uiso 1 1 calc R U . . .
H37B H 0.416921 0.641077 1.018811 0.049 Uiso 1 1 calc R U . . .
C38 C 0.3464(4) 0.66577(19) 0.95589(17) 0.0298(10) Uani 1 1 d . . . . .
C41 C 0.3024(5) 0.7011(2) 0.61329(18) 0.0394(12) Uani 1 1 d . . . . .
H41A H 0.260781 0.663819 0.581957 0.047 Uiso 1 1 calc R U . . .
H41B H 0.349146 0.725678 0.597948 0.047 Uiso 1 1 calc R U . . .
C42 C 0.4506(4) 0.6705(2) 0.93348(17) 0.0288(9) Uani 1 1 d . . . . .
H42A H 0.506624 0.697675 0.964488 0.035 Uiso 1 1 calc R U . . .
H42B H 0.469951 0.627170 0.917655 0.035 Uiso 1 1 calc R U . . .
C43 C 0.2302(4) 0.9786(2) 0.87131(18) 0.0313(10) Uani 1 1 d . . . . .
C44 C 0.3817(4) 0.9026(2) 1.10645(18) 0.0350(11) Uani 1 1 d . . . . .
H44A H 0.426384 0.935818 1.139700 0.042 Uiso 1 1 calc R U . . .
H44B H 0.355403 0.866414 1.116598 0.042 Uiso 1 1 calc R U . . .
C45 C 0.1620(4) 0.7091(2) 0.67341(18) 0.0359(11) Uani 1 1 d . . . . .
H45A H 0.104226 0.733079 0.686307 0.043 Uiso 1 1 calc R U . . .
H45B H 0.130318 0.665944 0.645948 0.043 Uiso 1 1 calc R U . . .
C46 C 0.2420(4) 0.8976(2) 1.02849(17) 0.0289(9) Uani 1 1 d . . . . .
H46A H 0.221528 0.851196 1.019682 0.035 Uiso 1 1 calc R U . . .
H46B H 0.177916 0.914894 1.020919 0.035 Uiso 1 1 calc R U . . .
C47 C 0.1684(4) 0.9149(2) 0.86672(19) 0.0346(10) Uani 1 1 d . . . . .
H47A H 0.188673 0.907933 0.901268 0.042 Uiso 1 1 calc R U . . .
H47B H 0.092590 0.917886 0.863494 0.042 Uiso 1 1 calc R U . . .
C49 C 0.1892(5) 0.9983(3) 0.8234(2) 0.0450(13) Uani 1 1 d . . . . .
H49A H 0.239253 1.035195 0.824638 0.054 Uiso 1 1 calc R U . . .
H49B H 0.190175 0.962254 0.787948 0.054 Uiso 1 1 calc R U . . .
C50 C 0.3318(4) 0.7334(2) 0.99353(18) 0.0307(10) Uani 1 1 d . . . . .
H50A H 0.258938 0.732700 1.001666 0.037 Uiso 1 1 calc R U . . .
H50B H 0.380135 0.747783 1.029093 0.037 Uiso 1 1 calc R U . . .
C56 C 0.2875(4) 0.9310(2) 1.08955(17) 0.0290(9) Uani 1 1 d . . . . .
C57 C 0.2620(5) 0.6146(3) 1.0181(2) 0.0498(14) Uani 1 1 d . . . . .
H57A H 0.200496 0.590797 0.990046 0.075 Uiso 1 1 calc R U . . .
H57B H 0.247177 0.656855 1.041009 0.075 Uiso 1 1 calc R U . . .
H57C H 0.278100 0.590751 1.041622 0.075 Uiso 1 1 calc R U . . .
C59 C 0.1491(5) 0.8566(3) 1.1143(2) 0.0533(16) Uani 1 1 d . . . . .
H59A H 0.104484 0.838905 1.077882 0.080 Uiso 1 1 calc R U . . .
H59B H 0.106042 0.857415 1.143017 0.080 Uiso 1 1 calc R U . . .
H59C H 0.203125 0.829779 1.114701 0.080 Uiso 1 1 calc R U . . .
C64 C 0.2546(4) 0.6349(2) 0.90778(18) 0.0321(10) Uani 1 1 d . . . . .
H64A H 0.270722 0.594247 0.881357 0.038 Uiso 1 1 calc R U . . .
H64B H 0.190573 0.624734 0.922371 0.038 Uiso 1 1 calc R U . . .
C67 C 0.0816(6) 1.0162(4) 0.8224(3) 0.069(2) Uani 1 1 d . . . . .
H67A H 0.062704 1.024859 0.789016 0.103 Uiso 1 1 calc R U . . .
H67B H 0.080729 1.054630 0.855403 0.103 Uiso 1 1 calc R U . . .
H67C H 0.030831 0.980706 0.822276 0.103 Uiso 1 1 calc R U . . .
C72 C 0.3158(4) 1.0032(2) 1.10460(18) 0.0298(10) Uani 1 1 d . . . . .
H72A H 0.250507 1.020516 1.099459 0.036 Uiso 1 1 calc R U . . .
H72B H 0.346434 1.023807 1.144380 0.036 Uiso 1 1 calc R U . . .
O3 O 0.7296(4) 0.6617(2) 0.9828(2) 0.0766(15) Uani 1 1 d . . . . .
O49 O 0.8363(5) 0.5616(3) 0.9804(3) 0.0888(17) Uani 1 1 d . . . . .
C33 C 0.6775(5) 0.6060(4) 0.9852(3) 0.0610(17) Uani 1 1 d . . . . .
H33A H 0.648883 0.574807 0.947150 0.073 Uiso 1 1 calc R U . . .
H33B H 0.618026 0.616150 1.005954 0.073 Uiso 1 1 calc R U . . .
C35 C 0.8117(9) 0.6456(6) 0.9502(6) 0.125(5) Uani 1 1 d . . . . .
H35A H 0.847426 0.684637 0.946916 0.150 Uiso 1 1 calc R U . . .
H35B H 0.781559 0.614329 0.912478 0.150 Uiso 1 1 calc R U . . .
C69 C 0.8891(7) 0.6175(5) 0.9768(4) 0.083(2) Uani 1 1 d . . . . .
H69A H 0.946202 0.606641 0.954407 0.100 Uiso 1 1 calc R U . . .
H69B H 0.920491 0.648939 1.014333 0.100 Uiso 1 1 calc R U . . .
C71 C 0.7494(8) 0.5778(5) 1.0125(4) 0.098(3) Uani 1 1 d . . . . .
H71A H 0.711758 0.538597 1.014650 0.117 Uiso 1 1 calc R U . . .
H71B H 0.777424 0.608636 1.050669 0.117 Uiso 1 1 calc R U . . .
O11 O 0.1521(3) 0.40091(16) 0.70067(14) 0.0380(8) Uani 1 1 d . . . . .
O45 O 0.1351(3) 0.53271(16) 0.73838(14) 0.0387(8) Uani 1 1 d . . . . .
C29 C 0.2350(4) 0.5110(3) 0.7385(3) 0.0486(14) Uani 1 1 d . . . . .
H29A H 0.257970 0.508989 0.774943 0.058 Uiso 1 1 calc R U . . .
H29B H 0.288090 0.541754 0.732629 0.058 Uiso 1 1 calc R U . . .
C61 C 0.2275(5) 0.4461(3) 0.6937(3) 0.0485(14) Uani 1 1 d . . . . .
H61A H 0.207873 0.448575 0.657145 0.058 Uiso 1 1 calc R U . . .
H61B H 0.296809 0.431766 0.694387 0.058 Uiso 1 1 calc R U . . .
C63 C 0.0522(5) 0.4216(3) 0.7012(4) 0.076(3) Uani 1 1 d . . . . .
H63A H 0.000484 0.390489 0.707505 0.091 Uiso 1 1 calc R U . . .
H63B H 0.027762 0.423250 0.664783 0.091 Uiso 1 1 calc R U . . .
C65 C 0.0594(6) 0.4864(3) 0.7459(4) 0.082(3) Uani 1 1 d . . . . .
H65A H -0.010219 0.500270 0.745456 0.098 Uiso 1 1 calc R U . . .
H65B H 0.080037 0.484042 0.782405 0.098 Uiso 1 1 calc R U . . .

loop_
_atom_site_aniso_label
_atom_site_aniso_U_11
_atom_site_aniso_U_22
_atom_site_aniso_U_33
_atom_site_aniso_U_23
_atom_site_aniso_U_13
_atom_site_aniso_U_12
Sn1 0.03851(16) 0.01639(12) 0.01209(11) 0.00287(9) -0.00109(10) 0.00984(11)
Sn3 0.0580(2) 0.01876(13) 0.01504(12) 0.00040(10) 0.00078(12) 0.01500(13)
Sn4 0.02280(13) 0.01740(12) 0.02324(13) 0.00576(10) 0.00408(10) 0.00274(10)
Ti1 0.0223(3) 0.0116(3) 0.0124(3) 0.0028(2) 0.0022(2) 0.0047(2)
Ti4 0.0246(3) 0.0118(3) 0.0110(3) 0.0024(2) 0.0009(2) 0.0063(2)
Ti5 0.0340(4) 0.0156(3) 0.0113(3) 0.0035(2) 0.0022(3) 0.0074(3)
Ti6 0.0254(3) 0.0126(3) 0.0114(3) 0.0036(2) 0.0027(2) 0.0063(2)
Ti8 0.0227(3) 0.0121(3) 0.0117(3) 0.0039(2) 0.0022(2) 0.0047(2)
Cl1 0.0589(7) 0.0192(5) 0.0192(4) 0.0078(4) 0.0001(4) 0.0126(4)
Cl4 0.0285(5) 0.0296(5) 0.0282(5) -0.0017(4) -0.0026(4) 0.0045(4)
Cl5 0.0643(8) 0.0483(7) 0.0363(6) 0.0207(5) 0.0228(6) 0.0327(6)
Cl6 0.0310(5) 0.0340(5) 0.0303(5) 0.0090(4) 0.0043(4) 0.0153(4)
Cl8 0.0345(6) 0.0275(5) 0.0310(5) 0.0036(4) -0.0033(4) 0.0109(4)
Cl10 0.0559(7) 0.0261(5) 0.0142(4) 0.0005(4) -0.0035(4) 0.0114(5)
Cl11 0.0429(7) 0.0383(7) 0.0722(9) 0.0203(6) 0.0248(6) -0.0057(5)
Cl13 0.1016(11) 0.0297(6) 0.0151(5) -0.0001(4) -0.0051(6) 0.0147(7)
Cl14 0.0661(8) 0.0182(5) 0.0290(5) 0.0000(4) 0.0053(5) 0.0129(5)
O1 0.0235(14) 0.0121(12) 0.0118(11) 0.0028(9) 0.0008(10) 0.0045(10)
O4 0.0237(14) 0.0136(12) 0.0151(12) 0.0037(10) -0.0010(10) 0.0052(10)
O6 0.0275(14) 0.0140(12) 0.0125(11) 0.0058(10) 0.0022(10) 0.0066(10)
O8 0.0259(14) 0.0145(12) 0.0136(12) 0.0061(10) 0.0028(10) 0.0050(10)
O12 0.0204(13) 0.0162(12) 0.0144(12) 0.0034(10) 0.0007(10) 0.0056(10)
O14 0.0218(13) 0.0146(12) 0.0180(12) 0.0067(10) 0.0050(10) 0.0064(10)
O15 0.0302(15) 0.0157(13) 0.0144(12) 0.0025(10) 0.0030(11) 0.0050(11)
O16 0.0250(14) 0.0146(12) 0.0124(11) 0.0035(10) 0.0028(10) 0.0087(10)
O18 0.0256(14) 0.0153(13) 0.0199(13) 0.0052(11) 0.0017(11) 0.0041(11)
O20 0.0275(15) 0.0169(13) 0.0152(12) 0.0066(10) 0.0017(10) 0.0041(11)
O22 0.0263(14) 0.0165(13) 0.0176(13) 0.0059(10) 0.0042(11) 0.0037(11)
O26 0.0349(16) 0.0148(13) 0.0181(13) 0.0047(11) 0.0009(11) 0.0047(11)
O27 0.0322(16) 0.0247(15) 0.0227(14) 0.0091(12) 0.0082(12) 0.0106(12)
O28 0.0338(16) 0.0138(12) 0.0131(12) 0.0024(10) 0.0004(11) 0.0081(11)
O32 0.0344(16) 0.0156(13) 0.0154(12) 0.0033(10) 0.0042(11) 0.0096(11)
O34 0.0284(15) 0.0160(13) 0.0185(13) 0.0059(11) 0.0049(11) 0.0046(11)
O37 0.0418(18) 0.0229(15) 0.0153(13) 0.0048(11) 0.0037(12) 0.0113(13)
O38 0.0296(15) 0.0177(13) 0.0122(12) 0.0041(10) 0.0018(10) 0.0067(11)
O40 0.0298(15) 0.0139(13) 0.0250(14) 0.0092(11) 0.0063(11) 0.0042(11)
O42 0.0398(17) 0.0178(13) 0.0149(12) 0.0064(11) 0.0057(11) 0.0084(12)
O43 0.050(2) 0.0344(19) 0.0255(16) -0.0017(14) -0.0082(15) 0.0163(16)
O47 0.140(4) 0.038(2) 0.037(2) 0.0176(18) 0.039(2) 0.051(3)
O48 0.0366(17) 0.0283(16) 0.0197(14) 0.0122(12) 0.0074(12) 0.0071(13)
C1 0.031(2) 0.0149(18) 0.029(2) 0.0035(16) 0.0031(17) 0.0039(16)
C2 0.095(5) 0.050(3) 0.037(3) 0.025(3) 0.023(3) 0.026(3)
C4 0.031(2) 0.0202(19) 0.0183(18) 0.0105(15) 0.0052(15) 0.0076(16)
C5 0.036(3) 0.025(2) 0.041(3) -0.002(2) -0.004(2) 0.0063(19)
C6 0.028(2) 0.0143(18) 0.0207(18) 0.0034(15) 0.0055(16) 0.0022(15)
C8 0.032(2) 0.0128(17) 0.0171(17) 0.0072(14) 0.0041(15) 0.0056(15)
C10 0.034(2) 0.0144(18) 0.0208(18) 0.0094(15) 0.0068(16) 0.0015(15)
C13 0.065(4) 0.045(3) 0.031(2) 0.021(2) 0.021(2) 0.015(3)
C14 0.0204(19) 0.0218(19) 0.0184(18) 0.0047(15) 0.0010(14) 0.0074(15)
C16 0.032(2) 0.0148(18) 0.0207(18) 0.0044(15) 0.0048(16) 0.0055(16)
C18 0.033(2) 0.0144(17) 0.0130(16) 0.0069(14) -0.0001(15) 0.0082(15)
C19 0.048(3) 0.046(3) 0.025(2) 0.003(2) -0.010(2) 0.023(2)
C22 0.029(2) 0.0178(18) 0.0166(17) 0.0027(15) -0.0013(15) 0.0088(16)
C23 0.037(3) 0.037(3) 0.020(2) 0.0156(19) -0.0011(17) -0.0040(19)
C24 0.031(2) 0.0161(18) 0.0226(19) 0.0116(15) 0.0059(16) 0.0094(15)
C26 0.036(2) 0.0170(19) 0.027(2) 0.0078(16) 0.0069(17) 0.0055(17)
C30 0.024(2) 0.0170(18) 0.0180(18) 0.0021(15) -0.0050(15) 0.0052(15)
C36 0.043(3) 0.020(2) 0.025(2) 0.0137(17) 0.0066(18) 0.0083(18)
C39 0.048(3) 0.029(2) 0.0185(19) 0.0132(17) 0.0110(18) 0.014(2)
C40 0.034(2) 0.027(2) 0.024(2) 0.0035(17) -0.0067(17) 0.0147(18)
C48 0.051(3) 0.025(2) 0.0186(19) 0.0128(17) 0.0092(18) 0.0113(19)
C51 0.067(4) 0.028(2) 0.036(3) 0.018(2) 0.010(2) 0.013(2)
C52 0.035(2) 0.035(2) 0.026(2) 0.0181(19) 0.0088(18) 0.0060(19)
C53 0.035(3) 0.064(4) 0.033(2) 0.030(3) 0.006(2) 0.002(2)
C54 0.041(3) 0.021(2) 0.055(3) 0.018(2) 0.018(2) 0.0075(19)
C55 0.036(3) 0.040(3) 0.071(4) 0.023(3) 0.013(3) 0.003(2)
C58 0.058(3) 0.032(2) 0.0165(19) 0.0100(17) 0.0120(19) 0.020(2)
C60 0.056(3) 0.040(3) 0.033(2) 0.023(2) 0.024(2) 0.030(2)
C62 0.046(3) 0.041(3) 0.025(2) 0.020(2) 0.014(2) 0.012(2)
C66 0.036(3) 0.040(3) 0.036(3) 0.015(2) 0.002(2) -0.008(2)
C68 0.039(2) 0.022(2) 0.0133(17) 0.0036(15) -0.0024(16) 0.0068(17)
C70 0.035(2) 0.025(2) 0.024(2) 0.0113(17) 0.0099(17) 0.0024(17)
Sn2 0.03089(16) 0.01970(14) 0.03932(17) 0.00478(12) 0.01041(13) 0.00021(11)
Sn5 0.0618(2) 0.01469(13) 0.01807(13) 0.00064(10) 0.01810(13) -0.00504(12)
Sn6 0.04144(17) 0.01574(13) 0.02156(13) -0.00171(10) 0.00957(12) -0.00149(11)
Ti2 0.0302(4) 0.0117(3) 0.0144(3) 0.0031(2) 0.0044(3) 0.0009(3)
Ti3 0.0306(4) 0.0109(3) 0.0127(3) 0.0022(2) 0.0054(3) 0.0018(3)
Ti7 0.0343(4) 0.0120(3) 0.0127(3) 0.0039(2) 0.0039(3) 0.0017(3)
Ti9 0.0390(4) 0.0132(3) 0.0141(3) 0.0031(3) 0.0067(3) 0.0018(3)
Ti10 0.0272(4) 0.0124(3) 0.0133(3) 0.0027(2) 0.0028(3) 0.0022(3)
Cl2 0.0546(8) 0.0474(8) 0.0587(9) -0.0205(7) 0.0334(7) -0.0183(6)
Cl3 0.0681(9) 0.0375(6) 0.0240(5) -0.0022(5) 0.0183(5) -0.0088(6)
Cl7 0.0586(8) 0.0273(6) 0.0522(7) -0.0074(5) 0.0337(6) -0.0110(5)
Cl9 0.0488(7) 0.0203(5) 0.0442(6) -0.0071(5) 0.0021(5) 0.0072(5)
Cl12 0.0420(6) 0.0255(5) 0.0300(5) 0.0073(4) 0.0023(4) -0.0027(4)
Cl15 0.1042(12) 0.0298(6) 0.0236(5) -0.0022(5) 0.0324(7) -0.0149(6)
Cl16 0.0435(6) 0.0284(5) 0.0318(5) 0.0052(4) 0.0066(5) -0.0109(5)
Cl17 0.0350(7) 0.0503(9) 0.1429(18) 0.0469(10) 0.0134(9) 0.0126(6)
Cl18 0.1014(11) 0.0200(5) 0.0256(5) 0.0104(4) 0.0114(6) -0.0039(6)
O2 0.0350(16) 0.0168(13) 0.0225(14) 0.0073(11) 0.0052(12) -0.0006(12)
O5 0.0305(16) 0.0218(14) 0.0219(14) 0.0054(11) 0.0019(12) 0.0070(12)
O7 0.0308(15) 0.0154(13) 0.0165(12) 0.0037(10) 0.0069(11) 0.0008(11)
O9 0.0355(17) 0.0185(14) 0.0236(14) 0.0079(11) 0.0039(12) 0.0078(12)
O10 0.0293(15) 0.0121(12) 0.0125(11) 0.0033(10) 0.0041(10) 0.0030(10)
O13 0.0392(17) 0.0174(13) 0.0200(13) 0.0068(11) 0.0046(12) 0.0063(12)
O17 0.0435(18) 0.0162(14) 0.0215(14) 0.0014(11) 0.0109(13) -0.0004(12)
O19 0.054(2) 0.0166(14) 0.0170(13) 0.0033(11) 0.0087(13) 0.0028(13)
O21 0.0431(18) 0.0255(15) 0.0174(13) 0.0094(12) 0.0022(12) 0.0061(13)
O23 0.058(2) 0.0317(18) 0.0243(16) 0.0046(14) -0.0061(15) 0.0117(16)
O24 0.0303(15) 0.0166(13) 0.0137(12) 0.0059(10) 0.0012(11) 0.0030(11)
O25 0.0336(16) 0.0169(13) 0.0154(12) 0.0040(10) 0.0041(11) 0.0028(11)
O29 0.0311(16) 0.0143(13) 0.0214(13) 0.0022(11) 0.0054(11) 0.0017(11)
O30 0.0331(16) 0.0136(12) 0.0140(12) 0.0022(10) 0.0063(11) -0.0001(11)
O31 0.0325(16) 0.0184(14) 0.0226(14) 0.0059(11) 0.0070(12) 0.0049(12)
O33 0.0442(18) 0.0199(14) 0.0157(13) 0.0069(11) 0.0043(12) 0.0019(12)
O35 0.057(2) 0.0175(14) 0.0143(13) 0.0062(11) 0.0058(13) 0.0030(13)
O36 0.0348(16) 0.0130(12) 0.0136(12) 0.0021(10) 0.0040(11) 0.0023(11)
O39 0.0358(17) 0.0262(16) 0.0272(15) 0.0127(13) 0.0005(13) -0.0001(13)
O41 0.049(2) 0.0265(17) 0.0275(16) -0.0010(13) 0.0153(15) -0.0079(14)
O44 0.0390(17) 0.0153(13) 0.0135(12) 0.0022(10) 0.0081(11) 0.0019(11)
O46 0.0395(17) 0.0138(13) 0.0160(13) 0.0054(10) 0.0063(11) 0.0003(11)
O50 0.0295(16) 0.0144(13) 0.0394(17) 0.0061(12) 0.0075(13) 0.0021(11)
C3 0.039(3) 0.029(2) 0.029(2) 0.0118(19) -0.0013(19) 0.0106(19)
C7 0.047(3) 0.050(3) 0.039(3) 0.020(2) 0.011(2) 0.025(3)
C9 0.033(3) 0.029(2) 0.043(3) -0.005(2) 0.013(2) 0.000(2)
C11 0.068(3) 0.023(2) 0.018(2) 0.0077(17) -0.001(2) 0.007(2)
C12 0.035(2) 0.018(2) 0.027(2) -0.0046(17) 0.0083(18) -0.0039(17)
C15 0.086(4) 0.036(3) 0.026(2) 0.017(2) -0.002(3) 0.012(3)
C17 0.101(6) 0.049(4) 0.044(3) 0.018(3) -0.028(3) 0.008(4)
C20 0.030(2) 0.021(2) 0.035(2) 0.0011(18) 0.0086(19) 0.0003(17)
C21 0.049(3) 0.028(2) 0.029(2) 0.0046(19) 0.021(2) -0.004(2)
C25 0.065(3) 0.019(2) 0.023(2) 0.0100(17) 0.003(2) 0.008(2)
C27 0.038(3) 0.026(2) 0.048(3) -0.002(2) -0.004(2) 0.001(2)
C28 0.030(2) 0.020(2) 0.023(2) 0.0031(16) 0.0014(16) 0.0060(17)
C31 0.039(3) 0.039(3) 0.062(4) 0.002(3) 0.002(3) 0.010(2)
C32 0.030(2) 0.0169(19) 0.032(2) 0.0042(17) 0.0027(18) 0.0021(16)
C34 0.041(3) 0.030(2) 0.0206(19) 0.0137(18) 0.0033(18) 0.0088(19)
C37 0.076(4) 0.021(2) 0.029(2) 0.0150(19) 0.006(2) 0.002(2)
C38 0.056(3) 0.0132(18) 0.021(2) 0.0084(16) 0.0070(19) 0.0012(18)
C41 0.073(4) 0.027(2) 0.016(2) 0.0074(18) 0.002(2) 0.002(2)
C42 0.047(3) 0.019(2) 0.0212(19) 0.0079(16) 0.0023(18) 0.0090(18)
C43 0.040(3) 0.030(2) 0.022(2) 0.0091(18) -0.0033(18) 0.0102(19)
C44 0.058(3) 0.029(2) 0.018(2) 0.0089(18) 0.014(2) 0.003(2)
C45 0.057(3) 0.029(2) 0.021(2) 0.0111(18) -0.003(2) 0.009(2)
C46 0.036(2) 0.022(2) 0.023(2) 0.0023(16) 0.0139(18) -0.0047(17)
C47 0.039(3) 0.029(2) 0.029(2) 0.0060(19) -0.0056(19) 0.008(2)
C49 0.066(4) 0.046(3) 0.027(2) 0.018(2) -0.005(2) 0.019(3)
C50 0.055(3) 0.018(2) 0.022(2) 0.0103(17) 0.0102(19) 0.0021(19)
C56 0.045(3) 0.019(2) 0.0198(19) 0.0026(16) 0.0156(18) -0.0017(18)
C57 0.073(4) 0.039(3) 0.040(3) 0.021(2) 0.008(3) 0.000(3)
C59 0.066(4) 0.042(3) 0.046(3) 0.009(3) 0.029(3) -0.010(3)
C64 0.052(3) 0.0161(19) 0.028(2) 0.0105(17) 0.005(2) 0.0003(18)
C67 0.071(5) 0.082(5) 0.058(4) 0.033(4) -0.013(3) 0.034(4)
C72 0.042(3) 0.019(2) 0.023(2) 0.0012(16) 0.0142(18) -0.0035(18)
O3 0.073(3) 0.060(3) 0.113(4) 0.044(3) 0.034(3) 0.021(3)
O49 0.096(4) 0.062(3) 0.111(5) 0.034(3) 0.016(4) 0.024(3)
C33 0.059(4) 0.067(4) 0.067(4) 0.039(4) 0.009(3) 0.008(3)
C35 0.136(9) 0.132(9) 0.202(12) 0.134(9) 0.113(9) 0.080(8)
C69 0.075(5) 0.101(7) 0.101(6) 0.059(6) 0.043(5) 0.026(5)
C71 0.092(6) 0.125(8) 0.119(8) 0.086(7) 0.041(6) 0.025(6)
O11 0.041(2) 0.0277(17) 0.0405(19) 0.0091(15) 0.0047(15) 0.0032(14)
O45 0.042(2) 0.0264(17) 0.0411(19) 0.0068(14) 0.0060(15) 0.0022(14)
C29 0.040(3) 0.036(3) 0.071(4) 0.027(3) -0.004(3) -0.003(2)
C61 0.043(3) 0.039(3) 0.075(4) 0.030(3) 0.023(3) 0.012(2)
C63 0.038(3) 0.029(3) 0.126(7) -0.014(4) 0.019(4) 0.007(2)
C65 0.069(5) 0.023(3) 0.122(7) -0.015(3) 0.053(5) -0.006(3)

loop_
_atom_type_symbol
_atom_type_description
_atom_type_scat_dispersion_real
_atom_type_scat_dispersion_imag
_atom_type_scat_source
C C 0.0137 0.0067 'International Tables Vol C Tables 4.2.6.8 and 6.1.1.4'
H H 0.0000 0.0000 'International Tables Vol C Tables 4.2.6.8 and 6.1.1.4'
Cl Cl 0.3281 0.5435 'International Tables Vol C Tables 4.2.6.8 and 6.1.1.4'
O O 0.0389 0.0241 'International Tables Vol C Tables 4.2.6.8 and 6.1.1.4'
Sn Sn 0.1164 4.3256 'International Tables Vol C Tables 4.2.6.8 and 6.1.1.4'
Ti Ti 0.3343 1.4243 'International Tables Vol C Tables 4.2.6.8 and 6.1.1.4'

loop_
_geom_angle_atom_site_label_1
_geom_angle_atom_site_label_2
_geom_angle_atom_site_label_3
_geom_angle
_geom_angle_site_symmetry_1
_geom_angle_site_symmetry_3
_geom_angle_publ_flag
Cl1 Sn1 Cl8 99.67(4) . . ?
Cl1 Sn1 Cl10 94.69(4) . . ?
Cl8 Sn1 Cl10 92.74(4) . . ?
O26 Sn1 Cl1 163.84(9) . . ?
O26 Sn1 Cl8 94.93(9) . . ?
O26 Sn1 Cl10 91.48(8) . . ?
O26 Sn1 O28 85.01(10) . . ?
O26 Sn1 O42 71.15(11) . . ?
O28 Sn1 Cl1 87.79(8) . . ?
O28 Sn1 Cl8 91.20(9) . . ?
O28 Sn1 Cl10 174.93(8) . . ?
O28 Sn1 O42 84.78(11) . . ?
O42 Sn1 Cl1 93.82(8) . . ?
O42 Sn1 Cl8 165.76(8) . . ?
O42 Sn1 Cl10 90.64(8) . . ?
Cl5 Sn3 Cl14 94.96(5) . . ?
Cl13 Sn3 Cl5 97.54(5) . . ?
Cl13 Sn3 Cl14 98.36(4) . . ?
O32 Sn3 Cl5 96.37(9) . . ?
O32 Sn3 Cl13 160.96(8) . . ?
O32 Sn3 Cl14 93.31(8) . . ?
O32 Sn3 O43 79.00(11) . . ?
O37 Sn3 Cl5 90.77(10) . . ?
O37 Sn3 Cl13 94.72(8) . . ?
O37 Sn3 Cl14 164.89(8) . . ?
O37 Sn3 O32 72.13(11) . . ?
O37 Sn3 O43 85.36(13) . . ?
O43 Sn3 Cl5 174.70(9) . . ?
O43 Sn3 Cl13 86.40(9) . . ?
O43 Sn3 Cl14 87.94(10) . . ?
Cl6 Sn4 Cl4 92.99(4) . . ?
Cl6 Sn4 Cl11 101.01(5) . . ?
Cl11 Sn4 Cl4 93.97(5) . . ?
O14 Sn4 Cl4 92.78(7) . . ?
O14 Sn4 Cl6 93.02(7) . . ?
O14 Sn4 Cl11 164.07(8) . . ?
O14 Sn4 O27 85.78(11) . . ?
O27 Sn4 Cl4 176.92(8) . . ?
O27 Sn4 Cl6 84.38(8) . . ?
O27 Sn4 Cl11 88.11(9) . . ?
O40 Sn4 Cl4 94.75(8) . . ?
O40 Sn4 Cl6 162.61(8) . . ?
O40 Sn4 Cl11 93.97(9) . . ?
O40 Sn4 O14 71.09(10) . . ?
O40 Sn4 O27 87.36(11) . . ?
O1 Ti1 Ti4 90.49(7) 2_656 2_656 ?
O1 Ti1 Ti4 42.27(7) . 2_656 ?
O1 Ti1 O1 79.14(11) . 2_656 ?
O1 Ti1 O4 79.45(10) . . ?
O1 Ti1 O8 95.69(11) . . ?
O1 Ti1 O12 151.31(11) . . ?
O4 Ti1 Ti4 37.47(7) . 2_656 ?
O4 Ti1 O1 95.18(11) . 2_656 ?
O4 Ti1 O8 170.97(12) . . ?
O8 Ti1 Ti4 137.93(8) . 2_656 ?
O8 Ti1 O1 76.34(10) . 2_656 ?
O12 Ti1 Ti4 120.78(8) . 2_656 ?
O12 Ti1 O1 78.12(11) . 2_656 ?
O12 Ti1 O4 85.40(10) . . ?
O12 Ti1 O8 95.71(10) . . ?
O22 Ti1 Ti4 102.28(9) . 2_656 ?
O22 Ti1 O1 103.35(12) . . ?
O22 Ti1 O1 163.59(11) . 2_656 ?
O22 Ti1 O4 101.23(12) . . ?
O22 Ti1 O8 87.25(12) . . ?
O22 Ti1 O12 103.42(12) . . ?
O4 Ti4 O1 73.79(10) 2_656 2_656 ?
O4 Ti4 O18 85.29(11) 2_656 . ?
O8 Ti4 O1 73.94(10) . 2_656 ?
O8 Ti4 O4 88.56(11) . 2_656 ?
O8 Ti4 O18 159.67(11) . . ?
O16 Ti4 O1 78.87(10) . 2_656 ?
O16 Ti4 O4 151.66(11) . 2_656 ?
O16 Ti4 O8 91.03(11) . . ?
O16 Ti4 O18 85.36(11) . . ?
O18 Ti4 O1 85.74(10) . 2_656 ?
O28 Ti4 O1 172.80(11) . 2_656 ?
O28 Ti4 O4 101.47(12) . 2_656 ?
O28 Ti4 O8 100.79(12) . . ?
O28 Ti4 O16 106.43(12) . . ?
O28 Ti4 O18 99.41(12) . . ?
O15 Ti5 O26 92.59(12) . . ?
O15 Ti5 O32 91.58(12) . . ?
O15 Ti5 O37 164.70(12) . . ?
O15 Ti5 O42 111.06(12) . . ?
O15 Ti5 O48 94.53(13) . . ?
O26 Ti5 O37 90.64(12) . . ?
O32 Ti5 O26 85.87(12) . . ?
O32 Ti5 O37 73.73(11) . . ?
O42 Ti5 O26 74.55(12) . . ?
O42 Ti5 O32 150.31(12) . . ?
O42 Ti5 O37 84.22(11) . . ?
O48 Ti5 O26 162.78(12) . . ?
O48 Ti5 O32 109.55(13) . . ?
O48 Ti5 O37 86.61(13) . . ?
O48 Ti5 O42 88.26(13) . . ?
O1 Ti6 O12 77.83(11) 2_656 . ?
O1 Ti6 O16 79.99(10) 2_656 . ?
O6 Ti6 O1 156.47(11) . 2_656 ?
O6 Ti6 O12 95.64(11) . . ?
O6 Ti6 O16 76.97(10) . . ?
O6 Ti6 O34 97.76(12) . . ?
O12 Ti6 O16 85.82(11) . . ?
O34 Ti6 O1 86.23(11) . 2_656 ?
O34 Ti6 O12 163.73(11) . . ?
O34 Ti6 O16 88.25(11) . . ?
O38 Ti6 O1 103.18(11) . 2_656 ?
O38 Ti6 O6 98.93(12) . . ?
O38 Ti6 O12 86.69(12) . . ?
O38 Ti6 O16 171.06(13) . . ?
O38 Ti6 O34 100.25(12) . . ?
O14 Ti8 O6 82.63(10) . . ?
O14 Ti8 O40 72.25(11) . . ?
O15 Ti8 O6 170.66(11) . . ?
O15 Ti8 O14 106.69(11) . . ?
O15 Ti8 O16 95.96(11) . . ?
O15 Ti8 O40 90.88(12) . . ?
O16 Ti8 O6 74.95(10) . . ?
O16 Ti8 O14 152.23(11) . . ?
O16 Ti8 O40 91.93(11) . . ?
O20 Ti8 O6 84.11(11) . . ?
O20 Ti8 O14 87.28(12) . . ?
O20 Ti8 O15 96.62(12) . . ?
O20 Ti8 O16 106.18(12) . . ?
O20 Ti8 O40 159.47(12) . . ?
O40 Ti8 O6 91.56(11) . . ?
Ti1 O1 Ti1 100.86(11) . 2_656 ?
Ti1 O1 Ti4 100.61(11) . 2_656 ?
Ti1 O1 Ti4 100.46(11) 2_656 2_656 ?
Ti1 O1 Ti6 150.42(14) . 2_656 ?
Ti6 O1 Ti1 100.56(11) 2_656 2_656 ?
Ti6 O1 Ti4 95.29(10) 2_656 2_656 ?
Ti1 O4 Ti4 105.60(12) . 2_656 ?
C30 O4 Ti1 127.5(2) . . ?
C30 O4 Ti4 123.9(2) . 2_656 ?
Ti6 O6 Ti8 102.48(11) . . ?
C18 O6 Ti6 130.9(2) . . ?
C18 O6 Ti8 120.7(2) . . ?
Ti1 O8 Ti4 108.90(12) . . ?
C23 O8 Ti1 123.9(2) . . ?
C23 O8 Ti4 126.1(2) . . ?
Ti1 O12 Ti6 103.35(12) . . ?
C14 O12 Ti1 124.2(2) . . ?
C14 O12 Ti6 116.6(2) . . ?
Ti8 O14 Sn4 107.42(11) . . ?
C24 O14 Sn4 126.5(2) . . ?
C24 O14 Ti8 122.0(2) . . ?
Ti5 O15 Ti8 173.53(18) . . ?
Ti4 O16 Ti6 103.36(11) . . ?
Ti4 O16 Ti8 148.25(14) . . ?
Ti8 O16 Ti6 105.01(11) . . ?
C6 O18 Ti4 130.5(3) . . ?
C10 O20 Ti8 128.5(2) . . ?
C70 O22 Ti1 141.7(3) . . ?
Ti5 O26 Sn1 107.05(13) . . ?
C26 O26 Sn1 124.2(2) . . ?
C26 O26 Ti5 119.3(2) . . ?
Sn4 O27 H27A 120.0 . . ?
Sn4 O27 H27B 120.0 . . ?
H27A O27 H27B 120.0 . . ?
Ti4 O28 Sn1 171.67(18) . . ?
Ti5 O32 Sn3 107.05(12) . . ?
C16 O32 Sn3 121.3(2) . . ?
C16 O32 Ti5 119.1(2) . . ?
C6 O34 Ti6 129.9(3) . . ?
Sn3 O37 Ti5 107.08(13) . . ?
C58 O37 Sn3 126.4(2) . . ?
C58 O37 Ti5 121.9(3) . . ?
C68 O38 Ti6 141.9(3) . . ?
Sn4 O40 Ti8 108.65(12) . . ?
Sn4 O40 H40 125.7 . . ?
Ti8 O40 H40 125.7 . . ?
Ti5 O42 Sn1 106.99(13) . . ?
C48 O42 Sn1 124.3(2) . . ?
C48 O42 Ti5 121.0(2) . . ?
Sn3 O43 H43 117.8 . . ?
C5 O43 Sn3 124.5(3) . . ?
C5 O43 H43 117.8 . . ?
C60 O47 H47 163.8 . . ?
C62 O48 Ti5 126.8(3) . . ?
C5 C1 C16 111.3(4) . . ?
C5 C1 C26 111.8(4) . . ?
C5 C1 C54 109.0(4) . . ?
C16 C1 C54 105.6(4) . . ?
C26 C1 C16 111.9(4) . . ?
C26 C1 C54 107.0(3) . . ?
H2A C2 H2B 109.5 . . ?
H2A C2 H2C 109.5 . . ?
H2B C2 H2C 109.5 . . ?
C13 C2 H2A 109.5 . . ?
C13 C2 H2B 109.5 . . ?
C13 C2 H2C 109.5 . . ?
C23 C4 C52 106.1(3) . . ?
C23 C4 C60 111.1(4) . . ?
C23 C4 C70 109.1(4) . . ?
C60 C4 C52 111.8(3) . . ?
C70 C4 C52 110.2(3) . . ?
C70 C4 C60 108.5(4) . . ?
O43 C5 C1 114.2(4) . . ?
O43 C5 H5A 108.7 . . ?
O43 C5 H5B 108.7 . . ?
C1 C5 H5A 108.7 . . ?
C1 C5 H5B 108.7 . . ?
H5A C5 H5B 107.6 . . ?
O18 C6 O34 123.9(4) . . ?
O18 C6 C66 118.4(4) . . ?
O34 C6 C66 117.6(4) . . ?
C10 C8 C18 109.9(3) . . ?
C10 C8 C24 110.1(3) . . ?
C10 C8 C36 110.8(3) . . ?
C18 C8 C36 106.6(3) . . ?
C24 C8 C18 109.9(3) . . ?
C24 C8 C36 109.6(3) . . ?
O20 C10 C8 111.8(3) . . ?
O20 C10 H10A 109.3 . . ?
O20 C10 H10B 109.3 . . ?
C8 C10 H10A 109.3 . . ?
C8 C10 H10B 109.3 . . ?
H10A C10 H10B 107.9 . . ?
C2 C13 H13A 108.2 . . ?
C2 C13 H13B 108.2 . . ?
C2 C13 C39 116.5(5) . . ?
H13A C13 H13B 107.3 . . ?
C39 C13 H13A 108.2 . . ?
C39 C13 H13B 108.2 . . ?
O12 C14 H14A 109.0 . . ?
O12 C14 H14B 109.0 . . ?
O12 C14 C22 112.8(3) . . ?
H14A C14 H14B 107.8 . . ?
C22 C14 H14A 109.0 . . ?
C22 C14 H14B 109.0 . . ?
O32 C16 C1 113.2(3) . . ?
O32 C16 H16A 108.9 . . ?
O32 C16 H16B 108.9 . . ?
C1 C16 H16A 108.9 . . ?
C1 C16 H16B 108.9 . . ?
H16A C16 H16B 107.8 . . ?
O6 C18 C8 111.4(3) . . ?
O6 C18 H18A 109.3 . . ?
O6 C18 H18B 109.3 . . ?
C8 C18 H18A 109.3 . . ?
C8 C18 H18B 109.3 . . ?
H18A C18 H18B 108.0 . . ?
H19A C19 H19B 109.5 . . ?
H19A C19 H19C 109.5 . . ?
H19B C19 H19C 109.5 . . ?
C40 C19 H19A 109.5 . . ?
C40 C19 H19B 109.5 . . ?
C40 C19 H19C 109.5 . . ?
C14 C22 C40 106.0(3) . . ?
C30 C22 C14 110.1(3) . . ?
C30 C22 C40 107.5(3) . . ?
C30 C22 C68 112.9(3) . . ?
C68 C22 C14 111.7(3) . . ?
C68 C22 C40 108.4(3) . . ?
O8 C23 C4 112.2(3) . . ?
O8 C23 H23A 109.2 . . ?
O8 C23 H23B 109.2 . . ?
C4 C23 H23A 109.2 . . ?
C4 C23 H23B 109.2 . . ?
H23A C23 H23B 107.9 . . ?
O14 C24 C8 111.6(3) . . ?
O14 C24 H24A 109.3 . . ?
O14 C24 H24B 109.3 . . ?
C8 C24 H24A 109.3 . . ?
C8 C24 H24B 109.3 . . ?
H24A C24 H24B 108.0 . . ?
O26 C26 C1 112.1(3) . . ?
O26 C26 H26A 109.2 . . ?
O26 C26 H26B 109.2 . . ?
C1 C26 H26A 109.2 . . ?
C1 C26 H26B 109.2 . . ?
H26A C26 H26B 107.9 . . ?
O4 C30 C22 113.9(3) . . ?
O4 C30 H30A 108.8 . . ?
O4 C30 H30B 108.8 . . ?
C22 C30 H30A 108.8 . . ?
C22 C30 H30B 108.8 . . ?
H30A C30 H30B 107.7 . . ?
C8 C36 H36A 108.3 . . ?
C8 C36 H36B 108.3 . . ?
H36A C36 H36B 107.4 . . ?
C51 C36 C8 115.9(4) . . ?
C51 C36 H36A 108.3 . . ?
C51 C36 H36B 108.3 . . ?
C13 C39 C62 107.2(4) . . ?
C48 C39 C13 108.2(4) . . ?
C48 C39 C62 110.0(4) . . ?
C58 C39 C13 109.5(4) . . ?
C58 C39 C48 111.8(4) . . ?
C58 C39 C62 110.2(4) . . ?
C19 C40 C22 115.4(4) . . ?
C19 C40 H40A 108.4 . . ?
C19 C40 H40B 108.4 . . ?
C22 C40 H40A 108.4 . . ?
C22 C40 H40B 108.4 . . ?
H40A C40 H40B 107.5 . . ?
O42 C48 C39 112.7(3) . . ?
O42 C48 H48A 109.1 . . ?
O42 C48 H48B 109.1 . . ?
C39 C48 H48A 109.1 . . ?
C39 C48 H48B 109.1 . . ?
H48A C48 H48B 107.8 . . ?
C36 C51 H51A 109.5 . . ?
C36 C51 H51B 109.5 . . ?
C36 C51 H51C 109.5 . . ?
H51A C51 H51B 109.5 . . ?
H51A C51 H51C 109.5 . . ?
H51B C51 H51C 109.5 . . ?
C4 C52 H52A 108.3 . . ?
C4 C52 H52B 108.3 . . ?
H52A C52 H52B 107.4 . . ?
C53 C52 C4 115.8(4) . . ?
C53 C52 H52A 108.3 . . ?
C53 C52 H52B 108.3 . . ?
C52 C53 H53A 109.5 . . ?
C52 C53 H53B 109.5 . . ?
C52 C53 H53C 109.5 . . ?
H53A C53 H53B 109.5 . . ?
H53A C53 H53C 109.5 . . ?
H53B C53 H53C 109.5 . . ?
C1 C54 H54A 108.3 . . ?
C1 C54 H54B 108.3 . . ?
H54A C54 H54B 107.4 . . ?
C55 C54 C1 115.9(4) . . ?
C55 C54 H54A 108.3 . . ?
C55 C54 H54B 108.3 . . ?
C54 C55 H55A 109.5 . . ?
C54 C55 H55B 109.5 . . ?
C54 C55 H55C 109.5 . . ?
H55A C55 H55B 109.5 . . ?
H55A C55 H55C 109.5 . . ?
H55B C55 H55C 109.5 . . ?
O37 C58 C39 111.5(3) . . ?
O37 C58 H58A 109.3 . . ?
O37 C58 H58B 109.3 . . ?
C39 C58 H58A 109.3 . . ?
C39 C58 H58B 109.3 . . ?
H58A C58 H58B 108.0 . . ?
O47 C60 C4 112.5(4) . . ?
O47 C60 H60A 109.1 . . ?
O47 C60 H60B 109.1 . . ?
C4 C60 H60A 109.1 . . ?
C4 C60 H60B 109.1 . . ?
H60A C60 H60B 107.8 . . ?
O48 C62 C39 111.4(4) . . ?
O48 C62 H62A 109.3 . . ?
O48 C62 H62B 109.3 . . ?
C39 C62 H62A 109.3 . . ?
C39 C62 H62B 109.3 . . ?
H62A C62 H62B 108.0 . . ?
C6 C66 H66A 109.5 . . ?
C6 C66 H66B 109.5 . . ?
C6 C66 H66C 109.5 . . ?
H66A C66 H66B 109.5 . . ?
H66A C66 H66C 109.5 . . ?
H66B C66 H66C 109.5 . . ?
O38 C68 C22 113.4(3) . . ?
O38 C68 H68A 108.9 . . ?
O38 C68 H68B 108.9 . . ?
C22 C68 H68A 108.9 . . ?
C22 C68 H68B 108.9 . . ?
H68A C68 H68B 107.7 . . ?
O22 C70 C4 111.6(3) . . ?
O22 C70 H70A 109.3 . . ?
O22 C70 H70B 109.3 . . ?
C4 C70 H70A 109.3 . . ?
C4 C70 H70B 109.3 . . ?
H70A C70 H70B 108.0 . . ?
Cl16 Sn2 Cl2 91.84(5) . . ?
Cl16 Sn2 Cl17 99.45(5) . . ?
Cl17 Sn2 Cl2 93.44(7) . . ?
O2 Sn2 Cl2 94.67(9) . . ?
O2 Sn2 Cl16 94.38(8) . . ?
O2 Sn2 Cl17 163.72(9) . . ?
O2 Sn2 O39 85.05(11) . . ?
O39 Sn2 Cl2 176.29(9) . . ?
O39 Sn2 Cl16 84.50(9) . . ?
O39 Sn2 Cl17 87.75(10) . . ?
O50 Sn2 Cl2 95.75(9) . . ?
O50 Sn2 Cl16 164.00(9) . . ?
O50 Sn2 Cl17 94.14(10) . . ?
O50 Sn2 O2 71.01(11) . . ?
O50 Sn2 O39 87.66(12) . . ?
Cl7 Sn5 Cl15 91.33(5) . . ?
Cl18 Sn5 Cl7 99.91(6) . . ?
Cl18 Sn5 Cl15 94.80(5) . . ?
O17 Sn5 Cl7 95.18(10) . . ?
O17 Sn5 Cl15 87.46(8) . . ?
O17 Sn5 Cl18 164.67(10) . . ?
O17 Sn5 O35 71.05(12) . . ?
O35 Sn5 Cl7 166.09(9) . . ?
O35 Sn5 Cl15 90.11(8) . . ?
O35 Sn5 Cl18 93.75(9) . . ?
O44 Sn5 Cl7 90.58(9) . . ?
O44 Sn5 Cl15 173.99(8) . . ?
O44 Sn5 Cl18 90.49(8) . . ?
O44 Sn5 O17 86.69(11) . . ?
O44 Sn5 O35 86.68(11) . . ?
Cl3 Sn6 Cl9 98.97(5) . . ?
Cl3 Sn6 Cl12 98.18(5) . . ?
Cl12 Sn6 Cl9 96.65(4) . . ?
O19 Sn6 Cl3 94.15(9) . . ?
O19 Sn6 Cl9 163.11(9) . . ?
O19 Sn6 Cl12 91.94(10) . . ?
O19 Sn6 O29 71.35(11) . . ?
O19 Sn6 O41 81.48(13) . . ?
O29 Sn6 Cl3 160.88(8) . . ?
O29 Sn6 Cl9 93.39(8) . . ?
O29 Sn6 Cl12 94.78(8) . . ?
O29 Sn6 O41 78.39(11) . . ?
O41 Sn6 Cl3 87.37(9) . . ?
O41 Sn6 Cl9 88.51(10) . . ?
O41 Sn6 Cl12 171.71(9) . . ?
O2 Ti2 O46 81.84(11) . . ?
O2 Ti2 O50 72.40(12) . . ?
O13 Ti2 O2 87.75(13) . . ?
O13 Ti2 O25 94.67(13) . . ?
O13 Ti2 O36 106.45(13) . . ?
O13 Ti2 O46 82.70(12) . . ?
O13 Ti2 O50 160.15(13) . . ?
O25 Ti2 O2 107.33(12) . . ?
O25 Ti2 O36 97.66(12) . . ?
O25 Ti2 O46 170.41(13) . . ?
O25 Ti2 O50 91.70(13) . . ?
O36 Ti2 O2 150.20(12) . . ?
O36 Ti2 O46 74.41(11) . . ?
O36 Ti2 O50 91.26(12) . . ?
O50 Ti2 O46 93.83(12) . . ?
O24 Ti3 O10 73.46(10) . 2_677 ?
O24 Ti3 O30 88.46(12) . 2_677 ?
O24 Ti3 O31 159.74(11) . . ?
O30 Ti3 O10 73.39(10) 2_677 2_677 ?
O30 Ti3 O31 85.28(12) 2_677 . ?
O31 Ti3 O10 86.29(11) . 2_677 ?
O36 Ti3 O10 79.41(10) . 2_677 ?
O36 Ti3 O24 91.70(12) . . ?
O36 Ti3 O30 151.56(11) . 2_677 ?
O36 Ti3 O31 84.83(12) . . ?
O44 Ti3 O10 172.36(12) . 2_677 ?
O44 Ti3 O24 102.03(13) . . ?
O44 Ti3 O30 100.60(12) . 2_677 ?
O44 Ti3 O31 98.06(13) . . ?
O44 Ti3 O36 107.15(13) . . ?
O7 Ti7 O36 87.89(11) . . ?
O9 Ti7 O7 164.81(12) . . ?
O9 Ti7 O10 87.31(12) . 2_677 ?
O9 Ti7 O36 86.60(12) . . ?
O10 Ti7 O7 77.82(11) 2_677 . ?
O10 Ti7 O36 80.49(11) 2_677 . ?
O33 Ti7 O7 87.50(13) . . ?
O33 Ti7 O9 98.84(14) . . ?
O33 Ti7 O10 102.43(12) . 2_677 ?
O33 Ti7 O36 173.89(14) . . ?
O33 Ti7 O46 99.13(13) . . ?
O46 Ti7 O7 92.66(12) . . ?
O46 Ti7 O9 99.87(13) . . ?
O46 Ti7 O10 155.94(11) . 2_677 ?
O46 Ti7 O36 77.08(11) . . ?
O17 Ti9 O19 91.65(13) . . ?
O21 Ti9 O17 163.09(13) . . ?
O21 Ti9 O19 86.55(13) . . ?
O21 Ti9 O29 109.33(13) . . ?
O21 Ti9 O35 88.72(14) . . ?
O25 Ti9 O17 92.23(13) . . ?
O25 Ti9 O19 165.82(13) . . ?
O25 Ti9 O21 93.59(13) . . ?
O25 Ti9 O29 93.71(12) . . ?
O25 Ti9 O35 111.34(12) . . ?
O29 Ti9 O17 86.09(12) . . ?
O29 Ti9 O19 72.96(12) . . ?
O35 Ti9 O17 74.37(13) . . ?
O35 Ti9 O19 82.84(11) . . ?
O35 Ti9 O29 148.39(13) . . ?
O5 Ti10 Ti3 101.14(10) . 2_677 ?
O5 Ti10 O7 104.47(14) . . ?
O5 Ti10 O10 102.00(13) . . ?
O5 Ti10 O10 163.75(12) . 2_677 ?
O5 Ti10 O24 87.52(12) . . ?
O5 Ti10 O30 100.64(13) . . ?
O7 Ti10 Ti3 120.03(8) . 2_677 ?
O7 Ti10 O10 78.52(11) . 2_677 ?
O7 Ti10 O24 96.35(11) . . ?
O7 Ti10 O30 84.90(11) . . ?
O10 Ti10 Ti3 42.31(7) . 2_677 ?
O10 Ti10 Ti3 90.70(8) 2_677 2_677 ?
O10 Ti10 O7 151.19(12) . . ?
O10 Ti10 O10 79.27(11) . 2_677 ?
O10 Ti10 O24 95.96(11) . . ?
O10 Ti10 O30 79.20(11) . . ?
O24 Ti10 Ti3 138.23(9) . 2_677 ?
O24 Ti10 O10 76.26(11) . 2_677 ?
O30 Ti10 Ti3 37.15(8) . 2_677 ?
O30 Ti10 O10 95.51(11) . 2_677 ?
O30 Ti10 O24 171.19(12) . . ?
Ti2 O2 Sn2 107.28(13) . . ?
C64 O2 Sn2 127.1(3) . . ?
C64 O2 Ti2 121.9(3) . . ?
C3 O5 Ti10 140.0(3) . . ?
Ti10 O7 Ti7 103.02(13) . . ?
C46 O7 Ti7 114.5(3) . . ?
C46 O7 Ti10 126.7(2) . . ?
C28 O9 Ti7 129.8(3) . . ?
Ti7 O10 Ti3 94.67(10) 2_677 2_677 ?
Ti7 O10 Ti10 100.59(12) 2_677 2_677 ?
Ti10 O10 Ti3 100.80(11) . 2_677 ?
Ti10 O10 Ti3 100.59(11) 2_677 2_677 ?
Ti10 O10 Ti7 150.77(15) . 2_677 ?
Ti10 O10 Ti10 100.72(11) . 2_677 ?
C42 O13 Ti2 128.6(3) . . ?
Ti9 O17 Sn5 106.34(15) . . ?
C12 O17 Sn5 125.8(2) . . ?
C12 O17 Ti9 119.9(3) . . ?
Sn6 O19 Ti9 107.90(13) . . ?
C41 O19 Sn6 125.0(2) . . ?
C41 O19 Ti9 122.7(3) . . ?
C45 O21 Ti9 126.0(3) . . ?
C47 O23 H23 108.7 . . ?
Ti3 O24 Ti10 109.34(12) . . ?
C34 O24 Ti3 123.8(2) . . ?
C34 O24 Ti10 125.5(2) . . ?
Ti9 O25 Ti2 168.98(18) . . ?
Ti9 O29 Sn6 107.76(13) . . ?
C32 O29 Sn6 121.8(2) . . ?
C32 O29 Ti9 118.4(2) . . ?
Ti10 O30 Ti3 106.10(12) . 2_677 ?
C72 O30 Ti3 124.0(2) . 2_677 ?
C72 O30 Ti10 127.7(2) . . ?
C28 O31 Ti3 129.3(3) . . ?
C44 O33 Ti7 142.1(3) . . ?
Ti9 O35 Sn5 107.92(15) . . ?
C25 O35 Sn5 125.9(3) . . ?
C25 O35 Ti9 120.5(3) . . ?
Ti2 O36 Ti7 105.37(12) . . ?
Ti3 O36 Ti2 149.11(15) . . ?
Ti3 O36 Ti7 103.27(12) . . ?
Sn2 O39 H39A 120.0 . . ?
Sn2 O39 H39B 120.0 . . ?
H39A O39 H39B 120.0 . . ?
Sn6 O41 H41 118.9 . . ?
C9 O41 Sn6 122.2(3) . . ?
C9 O41 H41 118.9 . . ?
Ti3 O44 Sn5 171.05(18) . . ?
Ti7 O46 Ti2 102.13(12) . . ?
C50 O46 Ti2 121.5(2) . . ?
C50 O46 Ti7 131.0(3) . . ?
Sn2 O50 Ti2 109.07(14) . . ?
Sn2 O50 H50 125.5 . . ?
Ti2 O50 H50 125.5 . . ?
O5 C3 H3A 109.3 . . ?
O5 C3 H3B 109.3 . . ?
O5 C3 C43 111.6(4) . . ?
H3A C3 H3B 108.0 . . ?
C43 C3 H3A 109.3 . . ?
C43 C3 H3B 109.3 . . ?
H7A C7 H7B 109.5 . . ?
H7A C7 H7C 109.5 . . ?
H7B C7 H7C 109.5 . . ?
C28 C7 H7A 109.5 . . ?
C28 C7 H7B 109.5 . . ?
C28 C7 H7C 109.5 . . ?
O41 C9 H9A 108.4 . . ?
O41 C9 H9B 108.4 . . ?
O41 C9 C20 115.4(4) . . ?
H9A C9 H9B 107.5 . . ?
C20 C9 H9A 108.4 . . ?
C20 C9 H9B 108.4 . . ?
C25 C11 C15 106.3(4) . . ?
C41 C11 C15 109.2(4) . . ?
C41 C11 C25 110.6(5) . . ?
C45 C11 C15 109.1(5) . . ?
C45 C11 C25 110.7(4) . . ?
C45 C11 C41 110.8(4) . . ?
O17 C12 H12A 109.5 . . ?
O17 C12 H12B 109.5 . . ?
O17 C12 C20 110.8(3) . . ?
H12A C12 H12B 108.1 . . ?
C20 C12 H12A 109.5 . . ?
C20 C12 H12B 109.5 . . ?
C11 C15 H15A 108.4 . . ?
C11 C15 H15B 108.4 . . ?
H15A C15 H15B 107.4 . . ?
C17 C15 C11 115.7(4) . . ?
C17 C15 H15A 108.4 . . ?
C17 C15 H15B 108.4 . . ?
C15 C17 H17A 109.5 . . ?
C15 C17 H17B 109.5 . . ?
C15 C17 H17C 109.5 . . ?
H17A C17 H17B 109.5 . . ?
H17A C17 H17C 109.5 . . ?
H17B C17 H17C 109.5 . . ?
C9 C20 C27 109.2(4) . . ?
C12 C20 C9 110.7(4) . . ?
C12 C20 C27 105.2(4) . . ?
C32 C20 C9 113.0(4) . . ?
C32 C20 C12 110.9(4) . . ?
C32 C20 C27 107.5(4) . . ?
H21A C21 H21B 107.4 . . ?
C56 C21 H21A 108.3 . . ?
C56 C21 H21B 108.3 . . ?
C59 C21 H21A 108.3 . . ?
C59 C21 H21B 108.3 . . ?
C59 C21 C56 115.8(4) . . ?
O35 C25 C11 113.1(3) . . ?
O35 C25 H25A 109.0 . . ?
O35 C25 H25B 109.0 . . ?
C11 C25 H25A 109.0 . . ?
C11 C25 H25B 109.0 . . ?
H25A C25 H25B 107.8 . . ?
C20 C27 H27C 108.2 . . ?
C20 C27 H27D 108.2 . . ?
H27C C27 H27D 107.4 . . ?
C31 C27 C20 116.3(4) . . ?
C31 C27 H27C 108.2 . . ?
C31 C27 H27D 108.2 . . ?
O9 C28 C7 117.0(4) . . ?
O31 C28 O9 124.5(4) . . ?
O31 C28 C7 118.6(4) . . ?
C27 C31 H31A 109.5 . . ?
C27 C31 H31B 109.5 . . ?
C27 C31 H31C 109.5 . . ?
H31A C31 H31B 109.5 . . ?
H31A C31 H31C 109.5 . . ?
H31B C31 H31C 109.5 . . ?
O29 C32 C20 112.5(4) . . ?
O29 C32 H32A 109.1 . . ?
O29 C32 H32B 109.1 . . ?
C20 C32 H32A 109.1 . . ?
C20 C32 H32B 109.1 . . ?
H32A C32 H32B 107.8 . . ?
O24 C34 H34A 109.1 . . ?
O24 C34 H34B 109.1 . . ?
O24 C34 C43 112.7(4) . . ?
H34A C34 H34B 107.8 . . ?
C43 C34 H34A 109.1 . . ?
C43 C34 H34B 109.1 . . ?
H37A C37 H37B 107.3 . . ?
C38 C37 H37A 108.2 . . ?
C38 C37 H37B 108.2 . . ?
C57 C37 H37A 108.2 . . ?
C57 C37 H37B 108.2 . . ?
C57 C37 C38 116.5(5) . . ?
C42 C38 C37 107.8(4) . . ?
C50 C38 C37 109.8(3) . . ?
C50 C38 C42 108.7(4) . . ?
C64 C38 C37 109.1(4) . . ?
C64 C38 C42 110.3(4) . . ?
C64 C38 C50 111.0(4) . . ?
O19 C41 C11 109.8(3) . . ?
O19 C41 H41A 109.7 . . ?
O19 C41 H41B 109.7 . . ?
C11 C41 H41A 109.7 . . ?
C11 C41 H41B 109.7 . . ?
H41A C41 H41B 108.2 . . ?
O13 C42 C38 111.9(4) . . ?
O13 C42 H42A 109.2 . . ?
O13 C42 H42B 109.2 . . ?
C38 C42 H42A 109.2 . . ?
C38 C42 H42B 109.2 . . ?
H42A C42 H42B 107.9 . . ?
C3 C43 C47 108.5(4) . . ?
C3 C43 C49 108.6(4) . . ?
C34 C43 C3 110.2(4) . . ?
C34 C43 C47 110.8(4) . . ?
C34 C43 C49 107.1(4) . . ?
C47 C43 C49 111.6(4) . . ?
O33 C44 H44A 108.9 . . ?
O33 C44 H44B 108.9 . . ?
O33 C44 C56 113.2(3) . . ?
H44A C44 H44B 107.8 . . ?
C56 C44 H44A 108.9 . . ?
C56 C44 H44B 108.9 . . ?
O21 C45 C11 112.0(4) . . ?
O21 C45 H45A 109.2 . . ?
O21 C45 H45B 109.2 . . ?
C11 C45 H45A 109.2 . . ?
C11 C45 H45B 109.2 . . ?
H45A C45 H45B 107.9 . . ?
O7 C46 H46A 109.1 . . ?
O7 C46 H46B 109.1 . . ?
O7 C46 C56 112.4(3) . . ?
H46A C46 H46B 107.9 . . ?
C56 C46 H46A 109.1 . . ?
C56 C46 H46B 109.1 . . ?
O23 C47 C43 113.7(4) . . ?
O23 C47 H47A 108.8 . . ?
O23 C47 H47B 108.8 . . ?
C43 C47 H47A 108.8 . . ?
C43 C47 H47B 108.8 . . ?
H47A C47 H47B 107.7 . . ?
C43 C49 H49A 108.0 . . ?
C43 C49 H49B 108.0 . . ?
H49A C49 H49B 107.3 . . ?
C67 C49 C43 117.1(5) . . ?
C67 C49 H49A 108.0 . . ?
C67 C49 H49B 108.0 . . ?
O46 C50 C38 109.9(3) . . ?
O46 C50 H50A 109.7 . . ?
O46 C50 H50B 109.7 . . ?
C38 C50 H50A 109.7 . . ?
C38 C50 H50B 109.7 . . ?
H50A C50 H50B 108.2 . . ?
C44 C56 C21 107.9(4) . . ?
C46 C56 C21 109.8(4) . . ?
C46 C56 C44 112.8(4) . . ?
C46 C56 C72 110.0(4) . . ?
C72 C56 C21 104.3(3) . . ?
C72 C56 C44 111.6(4) . . ?
C37 C57 H57A 109.5 . . ?
C37 C57 H57B 109.5 . . ?
C37 C57 H57C 109.5 . . ?
H57A C57 H57B 109.5 . . ?
H57A C57 H57C 109.5 . . ?
H57B C57 H57C 109.5 . . ?
C21 C59 H59A 109.5 . . ?
C21 C59 H59B 109.5 . . ?
C21 C59 H59C 109.5 . . ?
H59A C59 H59B 109.5 . . ?
H59A C59 H59C 109.5 . . ?
H59B C59 H59C 109.5 . . ?
O2 C64 C38 111.4(3) . . ?
O2 C64 H64A 109.3 . . ?
O2 C64 H64B 109.3 . . ?
C38 C64 H64A 109.3 . . ?
C38 C64 H64B 109.3 . . ?
H64A C64 H64B 108.0 . . ?
C49 C67 H67A 109.5 . . ?
C49 C67 H67B 109.5 . . ?
C49 C67 H67C 109.5 . . ?
H67A C67 H67B 109.5 . . ?
H67A C67 H67C 109.5 . . ?
H67B C67 H67C 109.5 . . ?
O30 C72 C56 114.6(3) . . ?
O30 C72 H72A 108.6 . . ?
O30 C72 H72B 108.6 . . ?
C56 C72 H72A 108.6 . . ?
C56 C72 H72B 108.6 . . ?
H72A C72 H72B 107.6 . . ?
C33 O3 C35 109.0(6) . . ?
C69 O49 C71 109.7(6) . . ?
O3 C33 H33A 109.7 . . ?
O3 C33 H33B 109.7 . . ?
O3 C33 C71 110.0(7) . . ?
H33A C33 H33B 108.2 . . ?
C71 C33 H33A 109.7 . . ?
C71 C33 H33B 109.7 . . ?
O3 C35 H35A 109.7 . . ?
O3 C35 H35B 109.7 . . ?
O3 C35 C69 109.9(8) . . ?
H35A C35 H35B 108.2 . . ?
C69 C35 H35A 109.7 . . ?
C69 C35 H35B 109.7 . . ?
O49 C69 C35 108.5(8) . . ?
O49 C69 H69A 110.0 . . ?
O49 C69 H69B 110.0 . . ?
C35 C69 H69A 110.0 . . ?
C35 C69 H69B 110.0 . . ?
H69A C69 H69B 108.4 . . ?
O49 C71 H71A 109.9 . . ?
O49 C71 H71B 109.9 . . ?
C33 C71 O49 109.1(7) . . ?
C33 C71 H71A 109.9 . . ?
C33 C71 H71B 109.9 . . ?
H71A C71 H71B 108.3 . . ?
C61 O11 C63 110.2(5) . . ?
C29 O45 C65 108.2(5) . . ?
O45 C29 H29A 109.6 . . ?
O45 C29 H29B 109.6 . . ?
O45 C29 C61 110.5(5) . . ?
H29A C29 H29B 108.1 . . ?
C61 C29 H29A 109.6 . . ?
C61 C29 H29B 109.6 . . ?
O11 C61 C29 111.1(5) . . ?
O11 C61 H61A 109.4 . . ?
O11 C61 H61B 109.4 . . ?
C29 C61 H61A 109.4 . . ?
C29 C61 H61B 109.4 . . ?
H61A C61 H61B 108.0 . . ?
O11 C63 H63A 109.6 . . ?
O11 C63 H63B 109.6 . . ?
O11 C63 C65 110.4(6) . . ?
H63A C63 H63B 108.1 . . ?
C65 C63 H63A 109.6 . . ?
C65 C63 H63B 109.6 . . ?
O45 C65 C63 111.1(6) . . ?
O45 C65 H65A 109.4 . . ?
O45 C65 H65B 109.4 . . ?
C63 C65 H65A 109.4 . . ?
C63 C65 H65B 109.4 . . ?
H65A C65 H65B 108.0 . . ?

loop_
_geom_bond_atom_site_label_1
_geom_bond_atom_site_label_2
_geom_bond_distance
_geom_bond_site_symmetry_2
_geom_bond_publ_flag
Sn1 Cl1 2.3557(10) . ?
Sn1 Cl8 2.3676(12) . ?
Sn1 Cl10 2.3956(10) . ?
Sn1 O26 2.076(3) . ?
Sn1 O28 2.080(3) . ?
Sn1 O42 2.120(3) . ?
Sn3 Cl5 2.3638(14) . ?
Sn3 Cl13 2.3426(11) . ?
Sn3 Cl14 2.3668(12) . ?
Sn3 O32 2.097(3) . ?
Sn3 O37 2.046(3) . ?
Sn3 O43 2.208(4) . ?
Sn4 Cl4 2.3977(11) . ?
Sn4 Cl6 2.3570(10) . ?
Sn4 Cl11 2.3591(12) . ?
Sn4 O14 2.097(3) . ?
Sn4 O27 2.138(3) . ?
Sn4 O40 2.034(3) . ?
Ti1 Ti4 3.1778(9) 2_656 ?
Ti1 O1 2.069(3) 2_656 ?
Ti1 O1 1.951(3) . ?
Ti1 O4 1.983(3) . ?
Ti1 O8 2.004(3) . ?
Ti1 O12 1.959(3) . ?
Ti1 O22 1.770(3) . ?
Ti4 O1 2.175(2) 2_656 ?
Ti4 O4 2.007(3) 2_656 ?
Ti4 O8 2.006(3) . ?
Ti4 O16 1.902(3) . ?
Ti4 O18 2.053(3) . ?
Ti4 O28 1.701(3) . ?
Ti5 O15 1.783(3) . ?
Ti5 O26 2.037(3) . ?
Ti5 O32 2.007(3) . ?
Ti5 O37 2.058(3) . ?
Ti5 O42 1.994(3) . ?
Ti5 O48 1.855(3) . ?
Ti6 O1 2.006(3) 2_656 ?
Ti6 O6 1.905(3) . ?
Ti6 O12 2.036(3) . ?
Ti6 O16 2.037(2) . ?
Ti6 O34 1.993(3) . ?
Ti6 O38 1.763(3) . ?
Ti8 O6 2.113(2) . ?
Ti8 O14 2.022(3) . ?
Ti8 O15 1.836(3) . ?
Ti8 O16 1.914(3) . ?
Ti8 O20 1.814(3) . ?
Ti8 O40 2.053(3) . ?
O4 C30 1.448(4) . ?
O6 C18 1.443(4) . ?
O8 C23 1.447(5) . ?
O12 C14 1.444(4) . ?
O14 C24 1.435(4) . ?
O18 C6 1.255(5) . ?
O20 C10 1.426(4) . ?
O22 C70 1.422(5) . ?
O26 C26 1.440(5) . ?
O27 H27A 0.9500 . ?
O27 H27B 0.9500 . ?
O32 C16 1.446(5) . ?
O34 C6 1.273(5) . ?
O37 C58 1.440(5) . ?
O38 C68 1.420(5) . ?
O40 H40 0.9500 . ?
O42 C48 1.446(5) . ?
O43 H43 0.9500 . ?
O43 C5 1.446(7) . ?
O47 H47 0.8754 . ?
O47 C60 1.446(6) . ?
O48 C62 1.420(5) . ?
C1 C5 1.526(6) . ?
C1 C16 1.531(6) . ?
C1 C26 1.527(5) . ?
C1 C54 1.546(6) . ?
C2 H2A 0.9800 . ?
C2 H2B 0.9800 . ?
C2 H2C 0.9800 . ?
C2 C13 1.503(8) . ?
C4 C23 1.524(6) . ?
C4 C52 1.542(5) . ?
C4 C60 1.530(6) . ?
C4 C70 1.525(6) . ?
C5 H5A 0.9900 . ?
C5 H5B 0.9900 . ?
C6 C66 1.496(6) . ?
C8 C10 1.523(6) . ?
C8 C18 1.539(5) . ?
C8 C24 1.537(5) . ?
C8 C36 1.543(5) . ?
C10 H10A 0.9900 . ?
C10 H10B 0.9900 . ?
C13 H13A 0.9900 . ?
C13 H13B 0.9900 . ?
C13 C39 1.544(6) . ?
C14 H14A 0.9900 . ?
C14 H14B 0.9900 . ?
C14 C22 1.536(5) . ?
C16 H16A 0.9900 . ?
C16 H16B 0.9900 . ?
C18 H18A 0.9900 . ?
C18 H18B 0.9900 . ?
C19 H19A 0.9800 . ?
C19 H19B 0.9800 . ?
C19 H19C 0.9800 . ?
C19 C40 1.526(6) . ?
C22 C30 1.523(5) . ?
C22 C40 1.551(6) . ?
C22 C68 1.531(6) . ?
C23 H23A 0.9900 . ?
C23 H23B 0.9900 . ?
C24 H24A 0.9900 . ?
C24 H24B 0.9900 . ?
C26 H26A 0.9900 . ?
C26 H26B 0.9900 . ?
C30 H30A 0.9900 . ?
C30 H30B 0.9900 . ?
C36 H36A 0.9900 . ?
C36 H36B 0.9900 . ?
C36 C51 1.522(6) . ?
C39 C48 1.538(6) . ?
C39 C58 1.520(7) . ?
C39 C62 1.544(6) . ?
C40 H40A 0.9900 . ?
C40 H40B 0.9900 . ?
C48 H48A 0.9900 . ?
C48 H48B 0.9900 . ?
C51 H51A 0.9800 . ?
C51 H51B 0.9800 . ?
C51 H51C 0.9800 . ?
C52 H52A 0.9900 . ?
C52 H52B 0.9900 . ?
C52 C53 1.506(7) . ?
C53 H53A 0.9800 . ?
C53 H53B 0.9800 . ?
C53 H53C 0.9800 . ?
C54 H54A 0.9900 . ?
C54 H54B 0.9900 . ?
C54 C55 1.519(7) . ?
C55 H55A 0.9800 . ?
C55 H55B 0.9800 . ?
C55 H55C 0.9800 . ?
C58 H58A 0.9900 . ?
C58 H58B 0.9900 . ?
C60 H60A 0.9900 . ?
C60 H60B 0.9900 . ?
C62 H62A 0.9900 . ?
C62 H62B 0.9900 . ?
C66 H66A 0.9800 . ?
C66 H66B 0.9800 . ?
C66 H66C 0.9800 . ?
C68 H68A 0.9900 . ?
C68 H68B 0.9900 . ?
C70 H70A 0.9900 . ?
C70 H70B 0.9900 . ?
Sn2 Cl2 2.3850(14) . ?
Sn2 Cl16 2.3552(11) . ?
Sn2 Cl17 2.3719(16) . ?
Sn2 O2 2.100(3) . ?
Sn2 O39 2.147(3) . ?
Sn2 O50 2.029(3) . ?
Sn5 Cl7 2.3664(15) . ?
Sn5 Cl15 2.4086(11) . ?
Sn5 Cl18 2.3572(13) . ?
Sn5 O17 2.088(3) . ?
Sn5 O35 2.103(3) . ?
Sn5 O44 2.063(3) . ?
Sn6 Cl3 2.3432(12) . ?
Sn6 Cl9 2.3574(13) . ?
Sn6 Cl12 2.3568(12) . ?
Sn6 O19 2.041(3) . ?
Sn6 O29 2.118(3) . ?
Sn6 O41 2.225(3) . ?
Ti2 O2 2.018(3) . ?
Ti2 O13 1.808(3) . ?
Ti2 O25 1.841(3) . ?
Ti2 O36 1.914(3) . ?
Ti2 O46 2.147(3) . ?
Ti2 O50 2.043(3) . ?
Ti3 O10 2.193(2) 2_677 ?
Ti3 O24 1.996(3) . ?
Ti3 O30 2.011(3) 2_677 ?
Ti3 O31 2.066(3) . ?
Ti3 O36 1.891(3) . ?
Ti3 O44 1.710(3) . ?
Ti7 O7 2.036(3) . ?
Ti7 O9 1.989(3) . ?
Ti7 O10 2.006(3) 2_677 ?
Ti7 O33 1.762(3) . ?
Ti7 O36 2.048(3) . ?
Ti7 O46 1.900(3) . ?
Ti9 O17 2.043(3) . ?
Ti9 O19 2.077(3) . ?
Ti9 O21 1.858(3) . ?
Ti9 O25 1.781(3) . ?
Ti9 O29 2.003(3) . ?
Ti9 O35 1.986(3) . ?
Ti10 O5 1.772(3) . ?
Ti10 O7 1.955(3) . ?
Ti10 O10 1.955(3) . ?
Ti10 O10 2.055(3) 2_677 ?
Ti10 O24 2.011(3) . ?
Ti10 O30 1.992(3) . ?
O2 C64 1.439(5) . ?
O5 C3 1.431(5) . ?
O7 C46 1.457(5) . ?
O9 C28 1.282(5) . ?
O13 C42 1.419(5) . ?
O17 C12 1.437(6) . ?
O19 C41 1.452(6) . ?
O21 C45 1.432(5) . ?
O23 H23 0.8403 . ?
O23 C47 1.420(6) . ?
O24 C34 1.431(5) . ?
O29 C32 1.453(5) . ?
O30 C72 1.441(5) . ?
O31 C28 1.251(5) . ?
O33 C44 1.412(5) . ?
O35 C25 1.451(6) . ?
O39 H39A 0.9500 . ?
O39 H39B 0.9500 . ?
O41 H41 0.9500 . ?
O41 C9 1.455(7) . ?
O46 C50 1.442(5) . ?
O50 H50 0.9500 . ?
C3 H3A 0.9900 . ?
C3 H3B 0.9900 . ?
C3 C43 1.527(6) . ?
C7 H7A 0.9800 . ?
C7 H7B 0.9800 . ?
C7 H7C 0.9800 . ?
C7 C28 1.496(6) . ?
C9 H9A 0.9900 . ?
C9 H9B 0.9900 . ?
C9 C20 1.539(7) . ?
C11 C15 1.547(7) . ?
C11 C25 1.536(7) . ?
C11 C41 1.533(7) . ?
C11 C45 1.517(7) . ?
C12 H12A 0.9900 . ?
C12 H12B 0.9900 . ?
C12 C20 1.535(6) . ?
C15 H15A 0.9900 . ?
C15 H15B 0.9900 . ?
C15 C17 1.524(9) . ?
C17 H17A 0.9800 . ?
C17 H17B 0.9800 . ?
C17 H17C 0.9800 . ?
C20 C27 1.554(7) . ?
C20 C32 1.534(6) . ?
C21 H21A 0.9900 . ?
C21 H21B 0.9900 . ?
C21 C56 1.562(6) . ?
C21 C59 1.532(7) . ?
C25 H25A 0.9900 . ?
C25 H25B 0.9900 . ?
C27 H27C 0.9900 . ?
C27 H27D 0.9900 . ?
C27 C31 1.501(7) . ?
C31 H31A 0.9800 . ?
C31 H31B 0.9800 . ?
C31 H31C 0.9800 . ?
C32 H32A 0.9900 . ?
C32 H32B 0.9900 . ?
C34 H34A 0.9900 . ?
C34 H34B 0.9900 . ?
C34 C43 1.524(7) . ?
C37 H37A 0.9900 . ?
C37 H37B 0.9900 . ?
C37 C38 1.553(6) . ?
C37 C57 1.489(8) . ?
C38 C42 1.538(7) . ?
C38 C50 1.537(6) . ?
C38 C64 1.534(7) . ?
C41 H41A 0.9900 . ?
C41 H41B 0.9900 . ?
C42 H42A 0.9900 . ?
C42 H42B 0.9900 . ?
C43 C47 1.530(7) . ?
C43 C49 1.546(6) . ?
C44 H44A 0.9900 . ?
C44 H44B 0.9900 . ?
C44 C56 1.540(7) . ?
C45 H45A 0.9900 . ?
C45 H45B 0.9900 . ?
C46 H46A 0.9900 . ?
C46 H46B 0.9900 . ?
C46 C56 1.517(6) . ?
C47 H47A 0.9900 . ?
C47 H47B 0.9900 . ?
C49 H49A 0.9900 . ?
C49 H49B 0.9900 . ?
C49 C67 1.497(9) . ?
C50 H50A 0.9900 . ?
C50 H50B 0.9900 . ?
C56 C72 1.528(6) . ?
C57 H57A 0.9800 . ?
C57 H57B 0.9800 . ?
C57 H57C 0.9800 . ?
C59 H59A 0.9800 . ?
C59 H59B 0.9800 . ?
C59 H59C 0.9800 . ?
C64 H64A 0.9900 . ?
C64 H64B 0.9900 . ?
C67 H67A 0.9800 . ?
C67 H67B 0.9800 . ?
C67 H67C 0.9800 . ?
C72 H72A 0.9900 . ?
C72 H72B 0.9900 . ?
O3 C33 1.392(8) . ?
O3 C35 1.431(10) . ?
O49 C69 1.414(10) . ?
O49 C71 1.476(10) . ?
C33 H33A 0.9900 . ?
C33 H33B 0.9900 . ?
C33 C71 1.455(11) . ?
C35 H35A 0.9900 . ?
C35 H35B 0.9900 . ?
C35 C69 1.491(13) . ?
C69 H69A 0.9900 . ?
C69 H69B 0.9900 . ?
C71 H71A 0.9900 . ?
C71 H71B 0.9900 . ?
O11 C61 1.412(6) . ?
O11 C63 1.426(7) . ?
O45 C29 1.438(7) . ?
O45 C65 1.439(7) . ?
C29 H29A 0.9900 . ?
C29 H29B 0.9900 . ?
C29 C61 1.495(8) . ?
C61 H61A 0.9900 . ?
C61 H61B 0.9900 . ?
C63 H63A 0.9900 . ?
C63 H63B 0.9900 . ?
C63 C65 1.492(8) . ?
C65 H65A 0.9900 . ?
C65 H65B 0.9900 . ?

loop_
_geom_torsion_atom_site_label_1
_geom_torsion_atom_site_label_2
_geom_torsion_atom_site_label_3
_geom_torsion_atom_site_label_4
_geom_torsion
_geom_torsion_site_symmetry_1
_geom_torsion_site_symmetry_2
_geom_torsion_site_symmetry_3
_geom_torsion_site_symmetry_4
_geom_torsion_publ_flag
Sn1 O26 C26 C1 -153.8(3) . . . . ?
Sn1 O42 C48 C39 129.5(3) . . . . ?
Sn3 O32 C16 C1 72.9(4) . . . . ?
Sn3 O37 C58 C39 145.5(3) . . . . ?
Sn3 O43 C5 C1 -57.4(5) . . . . ?
Sn4 O14 C24 C8 -130.8(3) . . . . ?
Ti1 O4 C30 C22 52.1(4) . . . . ?
Ti1 O8 C23 C4 -51.1(5) . . . . ?
Ti1 O12 C14 C22 -63.3(4) . . . . ?
Ti1 O22 C70 C4 21.3(6) . . . . ?
Ti4 Ti1 O22 C70 136.6(4) 2_656 . . . ?
Ti4 O4 C30 C22 -150.3(3) 2_656 . . . ?
Ti4 O8 C23 C4 141.8(3) . . . . ?
Ti4 O18 C6 O34 -0.5(6) . . . . ?
Ti4 O18 C6 C66 178.7(3) . . . . ?
Ti5 O26 C26 C1 64.1(4) . . . . ?
Ti5 O32 C16 C1 -64.1(4) . . . . ?
Ti5 O37 C58 C39 -7.3(5) . . . . ?
Ti5 O42 C48 C39 -15.9(5) . . . . ?
Ti5 O48 C62 C39 -12.0(5) . . . . ?
Ti6 O6 C18 C8 -129.7(3) . . . . ?
Ti6 O12 C14 C22 67.3(4) . . . . ?
Ti6 O34 C6 O18 6.4(6) . . . . ?
Ti6 O34 C6 C66 -172.8(3) . . . . ?
Ti6 O38 C68 C22 -24.3(6) . . . . ?
Ti8 O6 C18 C8 18.4(4) . . . . ?
Ti8 O14 C24 C8 23.5(4) . . . . ?
Ti8 O20 C10 C8 17.4(4) . . . . ?
O1 Ti1 O22 C70 -3.8(7) 2_656 . . . ?
O1 Ti1 O22 C70 93.2(4) . . . . ?
O1 Ti6 O38 C68 97.6(4) 2_656 . . . ?
O4 Ti1 O22 C70 174.9(4) . . . . ?
O6 Ti6 O38 C68 -74.2(4) . . . . ?
O6 Ti8 O20 C10 33.3(3) . . . . ?
O8 Ti1 O22 C70 -2.0(4) . . . . ?
O12 Ti1 O22 C70 -97.2(4) . . . . ?
O12 Ti6 O38 C68 21.0(4) . . . . ?
O12 C14 C22 C30 62.3(4) . . . . ?
O12 C14 C22 C40 178.2(3) . . . . ?
O12 C14 C22 C68 -63.9(4) . . . . ?
O14 Ti8 O20 C10 -49.6(3) . . . . ?
O15 Ti5 O48 C62 160.1(3) . . . . ?
O15 Ti8 O20 C10 -156.1(3) . . . . ?
O16 Ti8 O20 C10 105.7(3) . . . . ?
O26 Ti5 O48 C62 46.0(6) . . . . ?
O32 Ti5 O48 C62 -106.6(3) . . . . ?
O34 Ti6 O38 C68 -173.9(4) . . . . ?
O37 Ti5 O48 C62 -35.2(3) . . . . ?
O40 Ti8 O20 C10 -45.3(5) . . . . ?
O42 Ti5 O48 C62 49.1(3) . . . . ?
C2 C13 C39 C48 69.0(6) . . . . ?
C2 C13 C39 C58 -53.0(6) . . . . ?
C2 C13 C39 C62 -172.5(5) . . . . ?
C5 C1 C16 O32 -63.7(5) . . . . ?
C5 C1 C26 O26 63.7(5) . . . . ?
C5 C1 C54 C55 55.4(5) . . . . ?
C10 C8 C18 O6 47.3(4) . . . . ?
C10 C8 C24 O14 -69.5(4) . . . . ?
C10 C8 C36 C51 -73.7(5) . . . . ?
C13 C39 C48 O42 -175.6(4) . . . . ?
C13 C39 C58 O37 -173.5(4) . . . . ?
C13 C39 C62 O48 -171.4(4) . . . . ?
C14 C22 C30 O4 -56.2(5) . . . . ?
C14 C22 C40 C19 174.2(4) . . . . ?
C14 C22 C68 O38 37.6(5) . . . . ?
C16 C1 C5 O43 56.1(5) . . . . ?
C16 C1 C26 O26 -61.9(5) . . . . ?
C16 C1 C54 C55 175.0(4) . . . . ?
C18 C8 C10 O20 -70.8(4) . . . . ?
C18 C8 C24 O14 51.6(4) . . . . ?
C18 C8 C36 C51 166.8(4) . . . . ?
C23 C4 C52 C53 178.4(4) . . . . ?
C23 C4 C60 O47 -54.8(5) . . . . ?
C23 C4 C70 O22 -51.4(4) . . . . ?
C24 C8 C10 O20 50.4(4) . . . . ?
C24 C8 C18 O6 -74.0(4) . . . . ?
C24 C8 C36 C51 47.9(5) . . . . ?
C26 C1 C5 O43 -69.8(5) . . . . ?
C26 C1 C16 O32 62.1(4) . . . . ?
C26 C1 C54 C55 -65.7(5) . . . . ?
C30 C22 C40 C19 -68.1(5) . . . . ?
C30 C22 C68 O38 -87.1(4) . . . . ?
C36 C8 C10 O20 171.7(3) . . . . ?
C36 C8 C18 O6 167.3(3) . . . . ?
C36 C8 C24 O14 168.4(3) . . . . ?
C40 C22 C30 O4 -171.2(3) . . . . ?
C40 C22 C68 O38 154.0(3) . . . . ?
C48 C39 C58 O37 66.7(5) . . . . ?
C48 C39 C62 O48 -54.1(5) . . . . ?
C52 C4 C23 O8 -173.2(3) . . . . ?
C52 C4 C60 O47 63.6(5) . . . . ?
C52 C4 C70 O22 -167.5(3) . . . . ?
C54 C1 C5 O43 172.1(4) . . . . ?
C54 C1 C16 O32 178.2(3) . . . . ?
C54 C1 C26 O26 -177.1(4) . . . . ?
C58 C39 C48 O42 -55.0(5) . . . . ?
C58 C39 C62 O48 69.5(5) . . . . ?
C60 C4 C23 O8 -51.4(5) . . . . ?
C60 C4 C52 C53 57.1(6) . . . . ?
C60 C4 C70 O22 69.8(5) . . . . ?
C62 C39 C48 O42 67.7(5) . . . . ?
C62 C39 C58 O37 -55.8(5) . . . . ?
C68 C22 C30 O4 69.3(4) . . . . ?
C68 C22 C40 C19 54.2(5) . . . . ?
C70 C4 C23 O8 68.1(5) . . . . ?
C70 C4 C52 C53 -63.6(5) . . . . ?
C70 C4 C60 O47 -174.8(4) . . . . ?
Sn2 O2 C64 C38 -129.5(3) . . . . ?
Sn5 O17 C12 C20 -151.1(3) . . . . ?
Sn5 O35 C25 C11 131.2(3) . . . . ?
Sn6 O19 C41 C11 144.1(3) . . . . ?
Sn6 O29 C32 C20 72.3(4) . . . . ?
Sn6 O41 C9 C20 -58.7(5) . . . . ?
Ti2 O2 C64 C38 26.1(5) . . . . ?
Ti2 O13 C42 C38 19.7(5) . . . . ?
Ti2 O46 C50 C38 19.5(5) . . . . ?
Ti3 Ti10 O5 C3 130.1(4) 2_677 . . . ?
Ti3 O24 C34 C43 147.0(3) . . . . ?
Ti3 O30 C72 C56 -148.0(3) 2_677 . . . ?
Ti3 O31 C28 O9 -7.6(6) . . . . ?
Ti3 O31 C28 C7 171.0(3) . . . . ?
Ti7 O7 C46 C56 69.6(4) . . . . ?
Ti7 O9 C28 O31 11.4(6) . . . . ?
Ti7 O9 C28 C7 -167.2(3) . . . . ?
Ti7 O33 C44 C56 -17.5(7) . . . . ?
Ti7 O46 C50 C38 -129.6(3) . . . . ?
Ti9 O17 C12 C20 64.4(4) . . . . ?
Ti9 O19 C41 C11 -9.3(5) . . . . ?
Ti9 O21 C45 C11 -15.4(5) . . . . ?
Ti9 O29 C32 C20 -65.7(4) . . . . ?
Ti9 O35 C25 C11 -19.0(5) . . . . ?
Ti10 O5 C3 C43 29.2(7) . . . . ?
Ti10 O7 C46 C56 -60.8(5) . . . . ?
Ti10 O24 C34 C43 -47.8(5) . . . . ?
Ti10 O30 C72 C56 51.4(5) . . . . ?
O2 Ti2 O13 C42 -49.9(3) . . . . ?
O2 Ti2 O25 Ti9 88.5(10) . . . . ?
O5 C3 C43 C34 -53.4(5) . . . . ?
O5 C3 C43 C47 68.0(5) . . . . ?
O5 C3 C43 C49 -170.4(4) . . . . ?
O7 Ti7 O33 C44 17.7(5) . . . . ?
O7 Ti7 O46 Ti2 94.48(13) . . . . ?
O7 Ti7 O46 C50 -112.1(4) . . . . ?
O7 Ti10 O5 C3 -104.6(4) . . . . ?
O7 C46 C56 C21 175.3(4) . . . . ?
O7 C46 C56 C44 -64.3(5) . . . . ?
O7 C46 C56 C72 61.0(5) . . . . ?
O9 Ti7 O33 C44 -176.2(4) . . . . ?
O9 Ti7 O46 Ti2 -76.91(14) . . . . ?
O9 Ti7 O46 C50 76.5(4) . . . . ?
O10 Ti3 O36 Ti2 -168.8(3) 2_677 . . . ?
O10 Ti3 O36 Ti7 -11.18(11) 2_677 . . . ?
O10 Ti7 O33 C44 94.7(5) 2_677 . . . ?
O10 Ti7 O46 Ti2 28.9(4) 2_677 . . . ?
O10 Ti7 O46 C50 -177.7(3) 2_677 . . . ?
O10 Ti10 O5 C3 -5.9(8) 2_677 . . . ?
O10 Ti10 O5 C3 86.9(4) . . . . ?
O13 Ti2 O25 Ti9 177.6(9) . . . . ?
O17 Ti9 O21 C45 51.6(6) . . . . ?
O17 Ti9 O25 Ti2 122.1(10) . . . . ?
O17 C12 C20 C9 61.9(5) . . . . ?
O17 C12 C20 C27 179.7(4) . . . . ?
O17 C12 C20 C32 -64.3(5) . . . . ?
O19 Ti9 O21 C45 -32.7(3) . . . . ?
O19 Ti9 O25 Ti2 -132.1(8) . . . . ?
O21 Ti9 O25 Ti2 -42.0(10) . . . . ?
O24 Ti3 O36 Ti2 118.3(3) . . . . ?
O24 Ti3 O36 Ti7 -84.00(13) . . . . ?
O24 Ti10 O5 C3 -8.7(4) . . . . ?
O24 C34 C43 C3 65.0(5) . . . . ?
O24 C34 C43 C47 -55.1(5) . . . . ?
O24 C34 C43 C49 -177.1(4) . . . . ?
O25 Ti2 O13 C42 -157.1(3) . . . . ?
O25 Ti9 O21 C45 161.5(3) . . . . ?
O29 Ti9 O21 C45 -103.3(3) . . . . ?
O29 Ti9 O25 Ti2 -151.6(9) . . . . ?
O30 Ti3 O36 Ti2 -151.8(3) 2_677 . . . ?
O30 Ti3 O36 Ti7 5.9(3) 2_677 . . . ?
O30 Ti10 O5 C3 168.0(4) . . . . ?
O31 Ti3 O36 Ti2 -81.7(3) . . . . ?
O31 Ti3 O36 Ti7 76.00(13) . . . . ?
O33 Ti7 O46 Ti2 -177.62(14) . . . . ?
O33 Ti7 O46 C50 -24.2(4) . . . . ?
O33 C44 C56 C21 155.3(4) . . . . ?
O33 C44 C56 C46 33.7(5) . . . . ?
O33 C44 C56 C72 -90.8(4) . . . . ?
O35 Ti9 O21 C45 50.2(3) . . . . ?
O35 Ti9 O25 Ti2 48.0(10) . . . . ?
O36 Ti2 O13 C42 103.5(3) . . . . ?
O36 Ti2 O25 Ti9 -75.1(10) . . . . ?
O36 Ti7 O46 Ti2 7.26(12) . . . . ?
O36 Ti7 O46 C50 160.7(4) . . . . ?
O41 C9 C20 C12 -70.7(5) . . . . ?
O41 C9 C20 C27 173.9(4) . . . . ?
O41 C9 C20 C32 54.3(5) . . . . ?
O44 Ti3 O36 Ti2 15.2(4) . . . . ?
O44 Ti3 O36 Ti7 172.86(13) . . . . ?
O46 Ti2 O13 C42 32.2(3) . . . . ?
O46 Ti7 O33 C44 -74.6(5) . . . . ?
O50 Ti2 O13 C42 -48.8(6) . . . . ?
O50 Ti2 O25 Ti9 16.4(10) . . . . ?
C3 C43 C47 O23 -172.1(4) . . . . ?
C3 C43 C49 C67 -52.0(7) . . . . ?
C9 C20 C27 C31 -54.4(6) . . . . ?
C9 C20 C32 O29 -59.2(5) . . . . ?
C12 C20 C27 C31 -173.2(5) . . . . ?
C12 C20 C32 O29 65.7(5) . . . . ?
C15 C11 C25 O35 -173.2(4) . . . . ?
C15 C11 C41 O19 -175.1(4) . . . . ?
C15 C11 C45 O21 -167.6(4) . . . . ?
C21 C56 C72 O30 -175.1(4) . . . . ?
C25 C11 C15 C17 -167.6(6) . . . . ?
C25 C11 C41 O19 68.3(5) . . . . ?
C25 C11 C45 O21 -51.0(5) . . . . ?
C27 C20 C32 O29 -179.8(3) . . . . ?
C32 C20 C27 C31 68.5(6) . . . . ?
C34 C43 C47 O23 -51.0(5) . . . . ?
C34 C43 C49 C67 -170.9(5) . . . . ?
C37 C38 C42 O13 167.3(3) . . . . ?
C37 C38 C50 O46 164.8(4) . . . . ?
C37 C38 C64 O2 172.2(4) . . . . ?
C41 C11 C15 C17 73.1(7) . . . . ?
C41 C11 C25 O35 -54.8(5) . . . . ?
C41 C11 C45 O21 72.2(5) . . . . ?
C42 C38 C50 O46 47.1(5) . . . . ?
C42 C38 C64 O2 -69.6(5) . . . . ?
C44 C56 C72 O30 68.7(5) . . . . ?
C45 C11 C15 C17 -48.2(7) . . . . ?
C45 C11 C25 O35 68.5(5) . . . . ?
C45 C11 C41 O19 -54.9(5) . . . . ?
C46 C56 C72 O30 -57.4(5) . . . . ?
C47 C43 C49 C67 67.7(6) . . . . ?
C49 C43 C47 O23 68.2(5) . . . . ?
C50 C38 C42 O13 -73.7(4) . . . . ?
C50 C38 C64 O2 51.0(5) . . . . ?
C57 C37 C38 C42 177.0(4) . . . . ?
C57 C37 C38 C50 58.7(6) . . . . ?
C57 C37 C38 C64 -63.2(5) . . . . ?
C59 C21 C56 C44 -67.9(6) . . . . ?
C59 C21 C56 C46 55.5(6) . . . . ?
C59 C21 C56 C72 173.4(5) . . . . ?
C64 C38 C42 O13 48.2(4) . . . . ?
C64 C38 C50 O46 -74.5(5) . . . . ?
O3 C33 C71 O49 -60.5(10) . . . . ?
O3 C35 C69 O49 60.0(12) . . . . ?
C33 O3 C35 C69 -61.8(12) . . . . ?
C35 O3 C33 C71 62.3(10) . . . . ?
C69 O49 C71 C33 58.8(10) . . . . ?
C71 O49 C69 C35 -58.0(10) . . . . ?
O11 C63 C65 O45 58.5(10) . . . . ?
O45 C29 C61 O11 -59.0(6) . . . . ?
C29 O45 C65 C63 -58.4(9) . . . . ?
C61 O11 C63 C65 -57.1(9) . . . . ?
C63 O11 C61 C29 57.6(7) . . . . ?
C65 O45 C29 C61 58.1(6) . . . . ?

loop_
_smtbx_masks_void_nr
_smtbx_masks_void_average_x
_smtbx_masks_void_average_y
_smtbx_masks_void_average_z
_smtbx_masks_void_volume
_smtbx_masks_void_count_electrons
_smtbx_masks_void_content
1 0.000 -0.820 -0.308 1288.1 313.9 ?
2 0.000 0.000 0.500 30.3 0.0 ?
